data_7119500
loop_
_publ_author_name
'El Idrissi, Mohamed'
'Teat, Simon J.'
'Corvini, Philippe F.-X.'
'Paterson, Martin J.'
'Dalgarno, Scott J.'
'Shahgaldian, Patrick'

_publ_section_title
;
 Template-free hierarchical self-assembly of a pyrene derivative into
 supramolecular nanorods.
;
_journal_issue 12
_journal_name_full 'Chemical communications (Cambridge, England)'
_journal_page_first 1973
_journal_page_last 1976
_journal_paper_doi 10.1039/c6cc09731f
_journal_volume 53
_journal_year 2017
_chemical_formula_moiety 'C29 H37 N O4 Si'
_chemical_formula_sum 'C29 H37 N O4 Si'
_chemical_formula_weight 491.68
_chemical_name_common PySi
_space_group_crystal_system monoclinic
_space_group_IT_number 7
_space_group_name_Hall 'P -2yc'
_space_group_name_H-M_alt 'P 1 c 1'
_symmetry_space_group_name_Hall 'P -2yc'
_symmetry_space_group_name_H-M 'P 1 c 1'
_atom_sites_solution_hydrogens geom
_atom_sites_solution_primary direct
_audit_creation_date 2016-05-29
_audit_creation_method
;
Olex2 1.2
(compiled 2016.02.16 svn.r3265 for OlexSys, GUI svn.r5155)
;
_audit_update_record
;
2016-06-05 deposited with the CCDC.
2017-01-18 downloaded from the CCDC.
;
_cell_angle_alpha 90
_cell_angle_beta 107.678(2)
_cell_angle_gamma 90
_cell_formula_units_Z 8
_cell_length_a 19.1439(7)
_cell_length_b 9.6535(3)
_cell_length_c 30.1293(10)
_cell_measurement_temperature 100(2)
_cell_volume 5305.1(3)
_computing_molecular_graphics 'Olex2 (Dolomanov et al., 2009)'
_computing_publication_material 'Olex2 (Dolomanov et al., 2009)'
_computing_structure_refinement 'ShelXL (Sheldrick, 2015)'
_computing_structure_solution 'ShelXT (Sheldrick, 2015)'
_diffrn_ambient_temperature 100(2)
_diffrn_detector_area_resol_mean 10.42
_diffrn_measured_fraction_theta_full 0.998
_diffrn_measured_fraction_theta_max 0.998
_diffrn_measurement_device_type 'Bruker D8 with PHOTON 100 detector'
_diffrn_measurement_method '\f and \w shutterless scans'
_diffrn_radiation_type Synchrotron
_diffrn_radiation_wavelength 0.7749
_diffrn_reflns_av_R_equivalents 0.0503
_diffrn_reflns_av_unetI/netI 0.0604
_diffrn_reflns_Laue_measured_fraction_full 0.998
_diffrn_reflns_Laue_measured_fraction_max 0.998
_diffrn_reflns_limit_h_max 21
_diffrn_reflns_limit_h_min -21
_diffrn_reflns_limit_k_max 10
_diffrn_reflns_limit_k_min -10
_diffrn_reflns_limit_l_max 33
_diffrn_reflns_limit_l_min -33
_diffrn_reflns_number 36515
_diffrn_reflns_point_group_measured_fraction_full 0.992
_diffrn_reflns_point_group_measured_fraction_max 0.992
_diffrn_reflns_theta_full 25.583
_diffrn_reflns_theta_max 25.583
_diffrn_reflns_theta_min 2.240
_diffrn_source
;
Advanced Light Source, station 11.3.1
;
_exptl_absorpt_coefficient_mu 0.153
_exptl_absorpt_correction_T_max 0.8620
_exptl_absorpt_correction_T_min 0.7243
_exptl_absorpt_correction_type multi-scan
_exptl_absorpt_process_details
;
SADABS-2014/5 (Bruker,2014) was used for absorption correction.
wR2(int) was 0.1612 before and 0.0598 after correction.
The Ratio of minimum to maximum transmission is 0.8403.
The \l/2 correction factor is Not present.
;
_exptl_crystal_colour Colourless
_exptl_crystal_density_diffrn 1.231
_exptl_crystal_description Needle
_exptl_crystal_F_000 2112
_exptl_crystal_size_max 0.3
_exptl_crystal_size_mid 0.05
_exptl_crystal_size_min 0.02
_refine_diff_density_max 0.835
_refine_diff_density_min -0.855
_refine_diff_density_rms 0.088
_refine_ls_abs_structure_details
;
 Flack x determined using 4474 quotients [(I+)-(I-)]/[(I+)+(I-)]
 (Parsons, Flack and Wagner, Acta Cryst. B69 (2013) 249-259).
;
_refine_ls_abs_structure_Flack 0.60(6)
_refine_ls_extinction_method none
_refine_ls_goodness_of_fit_ref 1.034
_refine_ls_hydrogen_treatment constr
_refine_ls_matrix_type full
_refine_ls_number_parameters 1102
_refine_ls_number_reflns 15242
_refine_ls_number_restraints 62
_refine_ls_restrained_S_all 1.046
_refine_ls_R_factor_all 0.1186
_refine_ls_R_factor_gt 0.0975
_refine_ls_shift/su_max 0.000
_refine_ls_shift/su_mean 0.000
_refine_ls_structure_factor_coef Fsqd
_refine_ls_weighting_details 'w=1/[\s^2^(Fo^2^)+(0.1456P)^2^+14.0875P] where P=(Fo^2^+2Fc^2^)/3'
_refine_ls_weighting_scheme calc
_refine_ls_wR_factor_gt 0.2590
_refine_ls_wR_factor_ref 0.2765
_reflns_Friedel_coverage 0.987
_reflns_Friedel_fraction_full 0.986
_reflns_Friedel_fraction_max 0.986
_reflns_number_gt 11900
_reflns_number_total 15242
_reflns_threshold_expression 'I > 2\s(I)'
_cod_data_source_file c6cc09731f2.cif
_cod_data_source_block pysi_a6_a
_cod_depositor_comments 'Adding full bibliography for 7119500.cif.'
_cod_database_code 7119500
_shelx_space_group_comment
;
The symmetry employed for this shelxl refinement is uniquely defined
by the following loop, which should always be used as a source of
symmetry information in preference to the above space-group names.
They are only intended as comments.
;
_shelx_estimated_absorpt_t_max 0.997
_shelx_estimated_absorpt_t_min 0.956
_olex2_refinement_description
;
1. Fixed Uiso
 At 1.2 times of:
  All C(H) groups, All C(H,H) groups, All N(H) groups
 At 1.5 times of:
  All C(H,H,H) groups
2. Restrained distances
 O6-C53 = O7-C55 = O8-C57 = O8A-C57A
 1.45 with sigma of 0.02
 C58A-C57A = C58-C57 = C54-C53 = C56-C55
 1.54 with sigma of 0.02
 Si2-O8 = Si2-O8A = Si2-O6 = Si2-O7
 1.6 with sigma of 0.02
 O4A-C28A = O4-C28 = O3A-C26A = O3-C26 = O2-C24 = O2A-C24A
 1.45 with sigma of 0.02
 C27A-C26A = C27-C26 = C29-C28 = C29A-C28A = C25A-C24A = C25-C24
 1.54 with sigma of 0.02
 Si1-O2 = Si1-O3 = Si1A-O3A = Si1A-O4A = Si1-O4 = Si1A-O2A
 1.6 with sigma of 0.02
 O12-C86A = O12-C86
 1.45 with sigma of 0.02
 C87A-C86A = C87-C86
 1.54 with sigma of 0.02
 Si4-O15 = Si4-O17A = Si4-O16A = Si4-O16
 1.6 with sigma of 0.02
 O15-C111
 1.45 with sigma of 0.02
 C112-C111
 1.54 with sigma of 0.02
 Si4-O17 = Si4-O16 = Si4-O16A = Si4-O15 = Si4-O17A
 1.6 with sigma of 0.02
 O6-C53
 1.45 with sigma of 0.02
 C54-C53
 1.54 with sigma of 0.02
 O15-C111 = O17A-C115 = O17-C113 = O16A-C117
 1.45 with sigma of 0.02
 C114-C113 = C116-C115 = C112-C111
 1.54 with sigma of 0.02
 C118-C117
 1.54 with sigma of 0.02
 Si4-O17A = Si4-O17 = Si4-O16 = Si4-O16A = Si4-O15
 1.6 with sigma of 0.02
3. Uiso/Uaniso restraints and constraints
Uanis(C57A) = Uanis(O8A) = Uanis(C58A) = Uanis(C58) = Uanis(O8) = Uanis(C57)
Uanis(C53) = Uanis(C54) = Uanis(O6)
Uanis(O7) = Uanis(C55) = Uanis(C56)
Uanis(C50) = Uanis(C51) = Uanis(C52)
Uanis(C22A) = Uanis(C23A) = Uanis(C23) = Uanis(C21A) = Uanis(N1A) = Uanis(C21)
= Uanis(N1) = Uanis(C22)
Uanis(O3A) = Uanis(O3) = Uanis(C26A) = Uanis(C26) = Uanis(C27A) = Uanis(C27)
Uanis(O2A) = Uanis(C24A) = Uanis(O2) = Uanis(C24) = Uanis(C25) = Uanis(C25A)
Uanis(C97) = Uanis(C93) = Uanis(C88) = Uanis(C92) = Uanis(C102) = Uanis(C91) =
Uanis(C101) = Uanis(C90) = Uanis(C89) = Uanis(C98) = Uanis(C103) = Uanis(C96) =
Uanis(C100) = Uanis(C94) = Uanis(C99) = Uanis(C95)
Uanis(O10) = Uanis(C82) = Uanis(C82A) = Uanis(C83) = Uanis(O10A) = Uanis(C83A)
Uanis(O4A) = Uanis(O4) = Uanis(C29) = Uanis(C28) = Uanis(C28A) = Uanis(C29A)
Uanis(C84) = Uanis(C85A) = Uanis(C84A) = Uanis(O11) = Uanis(C85)
Uanis(C48) = Uanis(C47) = Uanis(C46)
Uanis(O12) = Uanis(C86A) = Uanis(C86) = Uanis(C87A) = Uanis(C87)
Uanis(O15) = Uanis(C111) = Uanis(C112)
Uanis(O16A) = Uanis(C117) = Uanis(O16) = Uanis(C118) = Uanis(C120) = Uanis(C119)
Uanis(O17A) = Uanis(C115) = Uanis(C113) = Uanis(C114) = Uanis(C116) = Uanis(O17)
4. Others
 Fixed Sof: Si1A(0.5) Si1(0.5) O10(0.5) O4A(0.5) C28A(0.5) H28A(0.5) H28B(0.5)
 C82(0.5) H82A(0.5) H82B(0.5) C84(0.5) H84A(0.5) H84B(0.5) O17A(0.5) O2A(0.5)
 C21A(0.5) H21A(0.5) H21B(0.5) C22A(0.5) H22A(0.5) H22B(0.5) N1A(0.5) H1A(0.5)
 C57A(0.5) H57A(0.5) H57B(0.5) O3A(0.5) C24A(0.5) H24A(0.5) H24B(0.5) O2(0.5)
 O8A(0.5) O16A(0.5) C86A(0.5) H86A(0.5) H86B(0.5) O3(0.5) C86(0.5) H86C(0.5)
 H86D(0.5) C23A(0.5) H23A(0.5) H23B(0.5) C115(0.5) H11H(0.5) H11I(0.5)
 C85A(0.5) H85A(0.5) H85B(0.5) H85C(0.5) O4(0.5) C21(0.5) H21C(0.5) H21D(0.5)
 N1(0.5) H1(0.5) C58A(0.5) H58A(0.5) H58B(0.5) H58C(0.5) C117(0.5) H11J(0.5)
 H11K(0.5) C58(0.5) H58D(0.5) H58E(0.5) H58F(0.5) C24(0.5) H24C(0.5) H24D(0.5)
 C29A(0.5) H29A(0.5) H29B(0.5) H29C(0.5) C25(0.5) H25A(0.5) H25B(0.5) H25C(0.5)
 C26A(0.5) H26A(0.5) H26B(0.5) C23(0.5) H23C(0.5) H23D(0.5) C22(0.5) H22C(0.5)
 H22D(0.5) C26(0.5) H26C(0.5) H26D(0.5) O8(0.5) C25A(0.5) H25D(0.5) H25E(0.5)
 H25F(0.5) C27A(0.5) H27A(0.5) H27B(0.5) H27C(0.5) C27(0.5) H27D(0.5) H27E(0.5)
 H27F(0.5) C57(0.5) H57C(0.5) H57D(0.5) C82A(0.5) H82C(0.5) H82D(0.5) C83(0.5)
 H83A(0.5) H83B(0.5) H83C(0.5) O10A(0.5) C83A(0.5) H83D(0.5) H83E(0.5)
 H83F(0.5) C85(0.5) H85D(0.5) H85E(0.5) H85F(0.5) C29(0.5) H29D(0.5) H29E(0.5)
 H29F(0.5) C28(0.5) H28C(0.5) H28D(0.5) C84A(0.5) H84C(0.5) H84D(0.5) C87A(0.5)
 H87A(0.5) H87B(0.5) H87C(0.5) C87(0.5) H87D(0.5) H87E(0.5) H87F(0.5) O16(0.5)
 O17(0.5) C113(0.5) H11L(0.5) H11M(0.5) C114(0.5) H11N(0.5) H11O(0.5) H11P(0.5)
 C116(0.5) H11Q(0.5) H11R(0.5) H11S(0.5) C118(0.5) H11T(0.5) H11U(0.5)
 H11V(0.5) C120(0.5) H12A(0.5) H12B(0.5) H12C(0.5) C119(0.5) H11W(0.5) H11X(0.5)
5.a Secondary CH2 refined with riding coordinates:
 C17(H17A,H17B), C18(H18A,H18B), C106(H10A,H10B), C80(H80A,H80B), C19(H19A,
 H19B), C79(H79A,H79B), C77(H77A,H77B), C104(H10C,H10D), C105(H10E,H10F),
 C48(H48A,H48B), C47(H47A,H47B), C108(H10G,H10H), C76(H76A,H76B), C46(H46A,
 H46B), C109(H10I,H10J), C50(H50A,H50B), C75(H75A,H75B), C28A(H28A,H28B),
 C82(H82A,H82B), C51(H51A,H51B), C81(H81A,H81B), C84(H84A,H84B), C110(H11A,
 H11B), C21A(H21A,H21B), C53(H53A,H53B), C22A(H22A,H22B), C55(H55A,H55B),
 C57A(H57A,H57B), C111(H11C,H11D), C24A(H24A,H24B), C86A(H86A,H86B), C86(H86C,
 H86D), C23A(H23A,H23B), C115(H11H,H11I), C52(H52A,H52B), C21(H21C,H21D),
 C117(H11J,H11K), C24(H24C,H24D), C26A(H26A,H26B), C23(H23C,H23D), C22(H22C,
 H22D), C26(H26C,H26D), C57(H57C,H57D), C82A(H82C,H82D), C28(H28C,H28D),
 C84A(H84C,H84D), C113(H11L,H11M), C119(H11W,H11X)
5.b Aromatic/amide H refined with riding coordinates:
 N00B(H00B), N00C(H00C), C8(H8), N00E(H00E), C73(H73), C16(H16), C7(H7),
 C36(H36), C41(H41), C42(H42), C40(H40), C13(H13), C15(H15), C37(H37), C44(H44),
  C12(H12), C45(H45), C102(H102), C74(H74), C11(H11), C32(H32), C2(H2),
 C90(H90), C60(H60), C89(H89), C31(H31), C98(H98), C3(H3), C103(H103), C61(H61),
  C100(H100), C71(H71), C65(H65), C70(H70), C94(H94), C69(H69), C99(H99),
 C95(H95), C66(H66), N1A(H1A), N1(H1)
5.c Idealised Me refined as rotating group:
 C112(H11E,H11F,H11G), C54(H54A,H54B,H54C), C56(H56A,H56B,H56C), C85A(H85A,
 H85B,H85C), C58A(H58A,H58B,H58C), C58(H58D,H58E,H58F), C29A(H29A,H29B,H29C),
 C25(H25A,H25B,H25C), C25A(H25D,H25E,H25F), C27A(H27A,H27B,H27C), C27(H27D,H27E,
 H27F), C83(H83A,H83B,H83C), C83A(H83D,H83E,H83F), C85(H85D,H85E,H85F),
 C29(H29D,H29E,H29F), C87A(H87A,H87B,H87C), C87(H87D,H87E,H87F), C114(H11N,H11O,
 H11P), C116(H11Q,H11R,H11S), C118(H11T,H11U,H11V), C120(H12A,H12B,H12C)
;
_shelx_shelxl_version_number 2014/7
_olex2_submission_special_instructions 'No special instructions were received'

loop_
_space_group_symop_operation_xyz
'x, y, z'
'x, -y, z+1/2'

loop_
_atom_site_label
_atom_site_type_symbol
_atom_site_fract_x
_atom_site_fract_y
_atom_site_fract_z
_atom_site_U_iso_or_equiv
_atom_site_adp_type
_atom_site_occupancy
_atom_site_site_symmetry_order
_atom_site_calc_flag
_atom_site_refinement_flags_posn
_atom_site_refinement_flags_occupancy
_atom_site_disorder_assembly
_atom_site_disorder_group
Si3 Si 0.8850(2) 0.7369(3) 0.65695(13) 0.0530(9) Uani 1 1 d . . . .
Si2 Si 0.0944(2) 0.5371(6) 0.33794(14) 0.0777(14) Uani 1 1 d D . . .
Si1A Si 0.0979(4) 1.0995(9) 0.4446(2) 0.0425(17) Uani 0.5 1 d D P A 2
O9 O 0.5840(4) 0.6824(7) 0.5632(3) 0.0406(18) Uani 1 1 d . . . .
O13 O 0.5971(4) 0.1846(7) 0.5727(2) 0.0376(17) Uani 1 1 d . . . .
Si1 Si 0.1132(4) 1.0349(6) 0.4145(2) 0.0403(15) Uani 0.5 1 d D P B 1
O1 O 0.3976(5) 1.2455(7) 0.4396(3) 0.051(2) Uani 1 1 d . . . .
O5 O 0.4068(5) 0.7453(7) 0.4458(3) 0.064(3) Uani 1 1 d . . . .
C107 C 0.5817(6) 0.3077(10) 0.5683(3) 0.033(2) Uani 1 1 d . . . .
N00B N 0.6340(5) 0.4053(8) 0.5760(3) 0.037(2) Uani 1 1 d . . . .
H00B H 0.6207 0.4923 0.5702 0.044 Uiso 1 1 calc R . . .
N00C N 0.6219(5) 0.9019(9) 0.5573(3) 0.039(2) Uani 1 1 d . . . .
H00C H 0.6111 0.9906 0.5567 0.047 Uiso 1 1 calc R . . .
C8 C 0.7268(6) 1.2116(10) 0.2540(4) 0.034(2) Uani 1 1 d . . . .
H8 H 0.7499 1.2465 0.2325 0.041 Uiso 1 1 calc R . . .
N00E N 0.3668(5) 0.5272(9) 0.4497(3) 0.040(2) Uani 1 1 d . . . .
H00E H 0.3784 0.4388 0.4517 0.048 Uiso 1 1 calc R . . .
O11 O 0.8796(5) 0.8382(9) 0.6993(3) 0.0555(19) Uani 1 1 d . . . .
O7 O 0.1130(6) 0.6192(10) 0.2964(4) 0.087(2) Uani 1 1 d D . . .
C9 C 0.6715(5) 1.1064(10) 0.2392(3) 0.026(2) Uani 1 1 d . . . .
O15 O 0.8270(6) 0.0876(11) 0.5133(4) 0.084(2) Uani 1 1 d D . . .
C1 C 0.6440(5) 1.1143(10) 0.3959(3) 0.027(2) Uani 1 1 d . . . .
C1AA C 0.6713(5) 0.6106(9) 0.2396(3) 0.031(2) Uani 1 1 d . . . .
C49 C 0.4184(7) 0.6218(10) 0.4497(3) 0.041(3) Uani 1 1 d . . . .
C73 C 0.4076(6) 0.8588(11) 0.7309(4) 0.034(2) Uani 1 1 d . . . .
H73 H 0.4418 0.9218 0.7501 0.040 Uiso 1 1 calc R . . .
C4 C 0.7131(5) 1.2146(10) 0.3306(3) 0.031(2) Uani 1 1 d . . . .
C16 C 0.5700(5) 0.9519(9) 0.3352(3) 0.025(2) Uani 1 1 d . . . .
H16 H 0.5469 0.9170 0.3567 0.030 Uiso 1 1 calc R . . .
C7 C 0.7464(5) 1.2615(11) 0.2977(4) 0.035(2) Uani 1 1 d . . . .
H7 H 0.7837 1.3300 0.3065 0.043 Uiso 1 1 calc R . . .
C36 C 0.7443(6) 0.7684(10) 0.2970(4) 0.036(3) Uani 1 1 d . . . .
H36 H 0.7796 0.8407 0.3051 0.044 Uiso 1 1 calc R . . .
C97 C 0.3200(6) 0.1857(11) 0.7151(4) 0.0400(7) Uani 1 1 d . . . .
C93 C 0.3495(6) 0.2705(11) 0.6457(4) 0.0400(7) Uani 1 1 d . . . .
C41 C 0.5971(6) 0.4516(10) 0.1812(3) 0.035(2) Uani 1 1 d . . . .
H41 H 0.5833 0.4158 0.1503 0.042 Uiso 1 1 calc R . . .
C42 C 0.5652(6) 0.4004(11) 0.2137(3) 0.035(2) Uani 1 1 d . . . .
H42 H 0.5289 0.3302 0.2048 0.042 Uiso 1 1 calc R . . .
C78 C 0.5726(6) 0.8090(10) 0.5610(3) 0.035(2) Uani 1 1 d . . . .
C40 C 0.6504(6) 0.5576(10) 0.1948(3) 0.035(2) Uani 1 1 d . . . .
H40 H 0.6722 0.5931 0.1728 0.042 Uiso 1 1 calc R . . .
C13 C 0.5634(6) 0.9003(10) 0.2120(3) 0.032(2) Uani 1 1 d . . . .
H13 H 0.5268 0.8306 0.2027 0.039 Uiso 1 1 calc R . . .
C15 C 0.5509(5) 0.8998(9) 0.2926(3) 0.027(2) Uani 1 1 d . . . .
H15 H 0.5155 0.8277 0.2845 0.032 Uiso 1 1 calc R . . .
C68 C 0.3153(5) 0.6787(10) 0.7224(4) 0.031(2) Uani 1 1 d . . . .
C17 C 0.6083(5) 1.0726(10) 0.4317(3) 0.028(2) Uani 1 1 d . . . .
H17A H 0.6383 1.1071 0.4625 0.034 Uiso 1 1 calc R . . .
H17B H 0.6075 0.9702 0.4333 0.034 Uiso 1 1 calc R . . .
C63 C 0.3068(5) 0.6784(9) 0.6741(3) 0.025(2) Uani 1 1 d . . . .
C37 C 0.7250(5) 0.7185(10) 0.2541(4) 0.034(2) Uani 1 1 d . . . .
H37 H 0.7472 0.7549 0.2323 0.041 Uiso 1 1 calc R . . .
C30 C 0.6459(6) 0.6152(10) 0.3967(3) 0.037(3) Uani 1 1 d . . . .
O12 O 0.9714(5) 0.7383(11) 0.6598(4) 0.079(3) Uani 1 1 d D . . .
C5 C 0.6577(5) 1.1082(9) 0.3179(3) 0.023(2) Uani 1 1 d . . . .
C20 C 0.4143(6) 1.1228(10) 0.4434(4) 0.040(3) Uani 1 1 d . . . .
C88 C 0.3367(6) 0.2602(11) 0.5969(4) 0.0400(7) Uani 1 1 d . . . .
C44 C 0.5528(6) 0.4002(10) 0.2927(4) 0.035(2) Uani 1 1 d . . . .
H44 H 0.5178 0.3276 0.2842 0.042 Uiso 1 1 calc R . . .
C12 C 0.5958(6) 0.9495(10) 0.1806(4) 0.040(3) Uani 1 1 d . . . .
H12 H 0.5813 0.9147 0.1497 0.048 Uiso 1 1 calc R . . .
C33 C 0.7137(5) 0.7170(10) 0.3311(3) 0.032(2) Uani 1 1 d . . . .
C18 C 0.5302(5) 1.1267(10) 0.4220(3) 0.030(2) Uani 1 1 d . . . .
H18A H 0.5011 1.0989 0.3901 0.036 Uiso 1 1 calc R . . .
H18B H 0.5314 1.2292 0.4231 0.036 Uiso 1 1 calc R . . .
C106 C 0.5034(6) 0.3580(10) 0.5553(4) 0.035(2) Uani 1 1 d . . . .
H10A H 0.4793 0.3414 0.5217 0.042 Uiso 1 1 calc R . . .
H10B H 0.5030 0.4591 0.5609 0.042 Uiso 1 1 calc R . . .
C14 C 0.5832(5) 0.9512(9) 0.2579(3) 0.029(2) Uani 1 1 d . . . .
C6 C 0.6246(5) 1.0596(10) 0.3504(3) 0.023(2) Uani 1 1 d . . . .
C80 C 0.7486(6) 0.8332(11) 0.6020(4) 0.040(3) Uani 1 1 d . . . .
H80A H 0.7534 0.9182 0.6211 0.048 Uiso 1 1 calc R . . .
H80B H 0.7295 0.7588 0.6178 0.048 Uiso 1 1 calc R . . .
C92 C 0.3080(6) 0.1812(11) 0.6665(4) 0.0400(7) Uani 1 1 d . . . .
C10 C 0.6377(5) 1.0564(9) 0.2712(3) 0.023(2) Uani 1 1 d . . . .
C45 C 0.5700(6) 0.4523(10) 0.3358(4) 0.035(2) Uani 1 1 d . . . .
H45 H 0.5455 0.4184 0.3567 0.042 Uiso 1 1 calc R . . .
C64 C 0.3483(5) 0.7625(10) 0.6538(3) 0.029(2) Uani 1 1 d . . . .
C19 C 0.4919(6) 1.0734(10) 0.4564(3) 0.032(2) Uani 1 1 d . . . .
H19A H 0.4928 0.9708 0.4567 0.038 Uiso 1 1 calc R . . .
H19B H 0.5187 1.1063 0.4881 0.038 Uiso 1 1 calc R . . .
C102 C 0.4070(6) 0.3727(11) 0.7211(4) 0.0400(7) Uani 1 1 d . . . .
H102 H 0.4394 0.4405 0.7391 0.048 Uiso 1 1 calc R . . .
C74 C 0.3995(5) 0.8560(10) 0.6850(4) 0.033(2) Uani 1 1 d . . . .
H74 H 0.4281 0.9167 0.6727 0.040 Uiso 1 1 calc R . . .
C79 C 0.6935(6) 0.8598(11) 0.5542(4) 0.041(3) Uani 1 1 d . . . .
H79A H 0.7127 0.9332 0.5382 0.050 Uiso 1 1 calc R . . .
H79B H 0.6878 0.7743 0.5353 0.050 Uiso 1 1 calc R . . .
C43 C 0.5856(6) 0.4505(10) 0.2586(3) 0.033(2) Uani 1 1 d . . . .
C72 C 0.3671(6) 0.7716(10) 0.7517(4) 0.033(2) Uani 1 1 d . . . .
C11 C 0.6507(6) 1.0519(11) 0.1941(4) 0.040(3) Uani 1 1 d . . . .
H11 H 0.6739 1.0841 0.1723 0.048 Uiso 1 1 calc R . . .
C62 C 0.2543(5) 0.5850(10) 0.6449(4) 0.036(3) Uani 1 1 d . . . .
C39 C 0.6389(5) 0.5582(10) 0.2721(3) 0.028(2) Uani 1 1 d . . . .
C32 C 0.7315(6) 0.7682(10) 0.3767(3) 0.034(2) Uani 1 1 d . . . .
H32 H 0.7676 0.8388 0.3859 0.041 Uiso 1 1 calc R . . .
C34 C 0.6601(6) 0.6103(9) 0.3192(3) 0.029(2) Uani 1 1 d . . . .
C77 C 0.4999(6) 0.8676(10) 0.5613(4) 0.036(2) Uani 1 1 d . . . .
H77A H 0.4683 0.8762 0.5286 0.043 Uiso 1 1 calc R . . .
H77B H 0.5082 0.9621 0.5746 0.043 Uiso 1 1 calc R . . .
O6 O 0.0995(7) 0.3724(12) 0.3275(5) 0.116(4) Uani 1 1 d D . . .
C104 C 0.3826(6) 0.3447(10) 0.5726(4) 0.035(2) Uani 1 1 d . . . .
H10C H 0.3856 0.4422 0.5833 0.041 Uiso 1 1 calc R . . .
H10D H 0.3585 0.3435 0.5385 0.041 Uiso 1 1 calc R . . .
C91 C 0.2566(6) 0.0869(11) 0.6386(4) 0.0400(7) Uani 1 1 d . . . .
C101 C 0.3704(6) 0.2839(11) 0.7433(4) 0.0400(7) Uani 1 1 d . . . .
C59 C 0.3388(6) 0.7593(12) 0.6055(4) 0.039(3) Uani 1 1 d . . . .
C2 C 0.6978(5) 1.2193(11) 0.4071(4) 0.035(2) Uani 1 1 d . . . .
H2 H 0.7117 1.2578 0.4375 0.042 Uiso 1 1 calc R . . .
O10 O 0.8417(11) 0.595(2) 0.6727(7) 0.052(3) Uani 0.5 1 d . P C 2
C105 C 0.4604(6) 0.2843(11) 0.5836(4) 0.038(3) Uani 1 1 d . . . .
H10E H 0.4864 0.2949 0.6172 0.045 Uiso 1 1 calc R . . .
H10F H 0.4573 0.1842 0.5761 0.045 Uiso 1 1 calc R . . .
C90 C 0.2463(6) 0.0868(11) 0.5914(4) 0.0400(7) Uani 1 1 d . . . .
H90 H 0.2105 0.0259 0.5726 0.048 Uiso 1 1 calc R . . .
C60 C 0.2866(6) 0.6662(12) 0.5785(4) 0.045(3) Uani 1 1 d . . . .
H60 H 0.2801 0.6603 0.5460 0.054 Uiso 1 1 calc R . . .
C89 C 0.2841(6) 0.1683(11) 0.5702(4) 0.0400(7) Uani 1 1 d . . . .
H89 H 0.2750 0.1631 0.5375 0.048 Uiso 1 1 calc R . . .
C35 C 0.6256(6) 0.5601(10) 0.3514(3) 0.031(2) Uani 1 1 d . . . .
C31 C 0.6993(6) 0.7210(10) 0.4083(4) 0.038(3) Uani 1 1 d . . . .
H31 H 0.7129 0.7600 0.4387 0.046 Uiso 1 1 calc R . . .
C48 C 0.4931(6) 0.5609(10) 0.4542(3) 0.0393(15) Uani 1 1 d . . . .
H48A H 0.4873 0.4610 0.4466 0.047 Uiso 1 1 calc R . . .
H48B H 0.5242 0.5694 0.4871 0.047 Uiso 1 1 calc R . . .
C98 C 0.2947(6) 0.1021(11) 0.7854(4) 0.0400(7) Uani 1 1 d . . . .
H98 H 0.2692 0.0417 0.8000 0.048 Uiso 1 1 calc R . . .
C3 C 0.7304(6) 1.2671(11) 0.3763(4) 0.037(2) Uani 1 1 d . . . .
H3 H 0.7661 1.3382 0.3856 0.044 Uiso 1 1 calc R . . .
C103 C 0.3978(6) 0.3649(11) 0.6747(4) 0.0400(7) Uani 1 1 d . . . .
H103 H 0.4251 0.4257 0.6615 0.048 Uiso 1 1 calc R . . .
C47 C 0.5324(6) 0.6299(10) 0.4230(4) 0.0393(15) Uani 1 1 d . . . .
H47A H 0.5357 0.7309 0.4289 0.047 Uiso 1 1 calc R . . .
H47B H 0.5040 0.6149 0.3899 0.047 Uiso 1 1 calc R . . .
C61 C 0.2454(6) 0.5849(12) 0.5970(4) 0.042(3) Uani 1 1 d . . . .
H61 H 0.2095 0.5263 0.5771 0.050 Uiso 1 1 calc R . . .
C108 C 0.7124(6) 0.3727(11) 0.5938(4) 0.039(3) Uani 1 1 d . . . .
H10G H 0.7197 0.2974 0.6171 0.047 Uiso 1 1 calc R . . .
H10H H 0.7390 0.4554 0.6099 0.047 Uiso 1 1 calc R . . .
C96 C 0.2804(6) 0.0931(11) 0.7363(4) 0.0400(7) Uani 1 1 d . . . .
C100 C 0.3819(6) 0.2842(11) 0.7910(4) 0.0400(7) Uani 1 1 d . . . .
H100 H 0.4166 0.3467 0.8099 0.048 Uiso 1 1 calc R . . .
C76 C 0.4590(6) 0.7842(11) 0.5882(4) 0.040(3) Uani 1 1 d . . . .
H76A H 0.4877 0.7832 0.6216 0.048 Uiso 1 1 calc R . . .
H76B H 0.4537 0.6874 0.5768 0.048 Uiso 1 1 calc R . . .
C46 C 0.6098(6) 0.5694(11) 0.4325(4) 0.0393(15) Uani 1 1 d . . . .
H46A H 0.6405 0.5989 0.4638 0.047 Uiso 1 1 calc R . . .
H46B H 0.6069 0.4670 0.4324 0.047 Uiso 1 1 calc R . . .
C109 C 0.7448(7) 0.3294(14) 0.5568(4) 0.049(3) Uani 1 1 d . . . .
H10I H 0.7411 0.4061 0.5343 0.059 Uiso 1 1 calc R . . .
H10J H 0.7177 0.2487 0.5396 0.059 Uiso 1 1 calc R . . .
C71 C 0.3771(7) 0.7686(14) 0.7999(4) 0.052(3) Uani 1 1 d . . . .
H71 H 0.4129 0.8265 0.8202 0.062 Uiso 1 1 calc R . . .
C67 C 0.2728(6) 0.5902(11) 0.7415(4) 0.042(3) Uani 1 1 d . . . .
C65 C 0.2133(6) 0.4956(11) 0.6654(5) 0.046(3) Uani 1 1 d . . . .
H65 H 0.1791 0.4330 0.6460 0.056 Uiso 1 1 calc R . . .
O4A O 0.1200(14) 1.2467(17) 0.4701(7) 0.055(3) Uani 0.5 1 d D P A 2
C50 C 0.2926(8) 0.5673(17) 0.4466(5) 0.068(2) Uani 1 1 d . . . .
H50A H 0.2918 0.6672 0.4539 0.081 Uiso 1 1 calc R . . .
H50B H 0.2767 0.5153 0.4702 0.081 Uiso 1 1 calc R . . .
C70 C 0.3349(8) 0.6816(15) 0.8178(4) 0.060(4) Uani 1 1 d . . . .
H70 H 0.3410 0.6833 0.8503 0.072 Uiso 1 1 calc R . . .
C94 C 0.2192(6) -0.0053(11) 0.6616(4) 0.0400(7) Uani 1 1 d . . . .
H94 H 0.1855 -0.0707 0.6433 0.048 Uiso 1 1 calc R . . .
C75 C 0.3834(7) 0.8449(12) 0.5826(5) 0.052(3) Uani 1 1 d . . . .
H75A H 0.3892 0.9392 0.5961 0.063 Uiso 1 1 calc R . . .
H75B H 0.3566 0.8532 0.5490 0.063 Uiso 1 1 calc R . . .
C69 C 0.2846(8) 0.5929(14) 0.7898(5) 0.057(4) Uani 1 1 d . . . .
H69 H 0.2574 0.5326 0.8032 0.069 Uiso 1 1 calc R . . .
C28A C 0.090(2) 1.295(2) 0.5057(11) 0.055(3) Uani 0.5 1 d D P A 2
H28A H 0.1241 1.2758 0.5371 0.065 Uiso 0.5 1 calc R P A 2
H28B H 0.0425 1.2496 0.5029 0.065 Uiso 0.5 1 calc R P A 2
C82 C 0.8644(17) 0.527(3) 0.7167(10) 0.052(3) Uani 0.5 1 d . P C 2
H82A H 0.8204 0.5055 0.7261 0.062 Uiso 0.5 1 calc R P C 2
H82B H 0.8951 0.5916 0.7400 0.062 Uiso 0.5 1 calc R P C 2
C51 C 0.2390(7) 0.5398(18) 0.3986(4) 0.068(2) Uani 1 1 d . . . .
H51A H 0.2547 0.5929 0.3752 0.081 Uiso 1 1 calc R . . .
H51B H 0.2408 0.4402 0.3912 0.081 Uiso 1 1 calc R . . .
C99 C 0.3434(6) 0.1941(11) 0.8120(4) 0.0400(7) Uani 1 1 d . . . .
H99 H 0.3514 0.1976 0.8447 0.048 Uiso 1 1 calc R . . .
C95 C 0.2299(6) -0.0024(11) 0.7075(4) 0.0400(7) Uani 1 1 d . . . .
H95 H 0.2036 -0.0644 0.7211 0.048 Uiso 1 1 calc R . . .
C81 C 0.8238(7) 0.7917(13) 0.5994(4) 0.053(3) Uani 1 1 d . . . .
H81A H 0.8462 0.8710 0.5879 0.063 Uiso 1 1 calc R . . .
H81B H 0.8185 0.7146 0.5770 0.063 Uiso 1 1 calc R . . .
C84 C 0.911(3) 0.976(6) 0.7045(19) 0.0555(19) Uani 0.5 1 d . P D 2
H84A H 0.9191 1.0044 0.6749 0.067 Uiso 0.5 1 calc R P D 2
H84B H 0.9593 0.9741 0.7290 0.067 Uiso 0.5 1 calc R P D 2
C66 C 0.2218(7) 0.4974(11) 0.7113(6) 0.056(4) Uani 1 1 d . . . .
H66 H 0.1936 0.4365 0.7238 0.067 Uiso 1 1 calc R . . .
O17A O 0.8530(15) 0.322(3) 0.4920(7) 0.091(4) Uani 0.5 1 d D P E 1
O2A O 0.1111(9) 0.9840(16) 0.4857(5) 0.055(2) Uani 0.5 1 d D P A 2
C110 C 0.8258(7) 0.2909(17) 0.5797(5) 0.064(4) Uani 1 1 d . . . .
H11A H 0.8288 0.2229 0.6048 0.077 Uiso 1 1 calc R . . .
H11B H 0.8528 0.3749 0.5943 0.077 Uiso 1 1 calc R . . .
C21A C 0.2817(12) 1.041(2) 0.3998(8) 0.0341(17) Uani 0.5 1 d . P A 2
H21A H 0.2618 0.9618 0.3790 0.041 Uiso 0.5 1 calc R P A 2
H21B H 0.2752 1.1252 0.3800 0.041 Uiso 0.5 1 calc R P A 2
C53 C 0.0756(10) 0.3100(18) 0.2792(6) 0.116(4) Uani 1 1 d D . . .
H53A H 0.0227 0.2892 0.2718 0.139 Uiso 1 1 calc R . . .
H53B H 0.0800 0.3841 0.2575 0.139 Uiso 1 1 calc R . . .
C22A C 0.2373(12) 1.058(2) 0.4325(7) 0.0341(17) Uani 0.5 1 d . P A 2
H22A H 0.2442 0.9765 0.4532 0.041 Uiso 0.5 1 calc R P A 2
H22B H 0.2541 1.1413 0.4521 0.041 Uiso 0.5 1 calc R P A 2
N1A N 0.3607(9) 1.0189(18) 0.4217(6) 0.0341(17) Uani 0.5 1 d . P A 2
H1A H 0.3769 0.9336 0.4216 0.041 Uiso 0.5 1 calc R P A 2
C55 C 0.1107(10) 0.7648(14) 0.2932(6) 0.087(2) Uani 1 1 d D . . .
H55A H 0.1599 0.8044 0.3083 0.104 Uiso 1 1 calc R . . .
H55B H 0.0761 0.8028 0.3088 0.104 Uiso 1 1 calc R . . .
C57A C -0.0247(19) 0.624(3) 0.3609(15) 0.078(4) Uani 0.5 1 d D P F 2
H57A H -0.0334 0.7141 0.3442 0.094 Uiso 0.5 1 calc R P F 2
H57B H 0.0123 0.6409 0.3915 0.094 Uiso 0.5 1 calc R P F 2
O3A O 0.0102(9) 1.090(2) 0.4169(7) 0.077(3) Uani 0.5 1 d D P A 2
C111 C 0.8371(10) 0.0048(16) 0.4769(5) 0.084(2) Uani 1 1 d D . . .
H11C H 0.8560 0.0654 0.4566 0.100 Uiso 1 1 calc R . . .
H11D H 0.7884 -0.0291 0.4579 0.100 Uiso 1 1 calc R . . .
C112 C 0.8849(10) -0.1123(17) 0.4896(6) 0.084(2) Uani 1 1 d D . . .
H11E H 0.8983 -0.1443 0.4624 0.126 Uiso 1 1 calc GR . . .
H11F H 0.8599 -0.1870 0.5007 0.126 Uiso 1 1 calc GR . . .
H11G H 0.9293 -0.0857 0.5144 0.126 Uiso 1 1 calc GR . . .
C24A C 0.0859(15) 0.846(2) 0.4783(9) 0.055(2) Uani 0.5 1 d D P A 2
H24A H 0.1226 0.7899 0.4693 0.066 Uiso 0.5 1 calc R P A 2
H24B H 0.0397 0.8443 0.4522 0.066 Uiso 0.5 1 calc R P A 2
O2 O 0.1243(9) 0.8782(16) 0.4345(5) 0.055(2) Uani 0.5 1 d D P B 1
O8A O 0.0067(10) 0.530(2) 0.3349(8) 0.078(4) Uani 0.5 1 d D P F 2
O16A O 0.9421(11) 0.117(3) 0.5746(8) 0.101(4) Uani 0.5 1 d D P E 2
C54 C 0.1105(10) 0.1847(18) 0.2667(8) 0.116(4) Uani 1 1 d D . . .
H54A H 0.1115 0.1926 0.2344 0.174 Uiso 1 1 calc GR . . .
H54B H 0.0823 0.1024 0.2697 0.174 Uiso 1 1 calc GR . . .
H54C H 0.1607 0.1762 0.2876 0.174 Uiso 1 1 calc GR . . .
C86A C 1.0083(18) 0.715(3) 0.6235(10) 0.079(3) Uani 0.5 1 d D P G 2
H86A H 1.0565 0.7626 0.6328 0.095 Uiso 0.5 1 calc R P G 2
H86B H 0.9781 0.7559 0.5936 0.095 Uiso 0.5 1 calc R P G 2
O3 O 0.0298(9) 1.055(2) 0.3804(7) 0.077(3) Uani 0.5 1 d D P B 1
C86 C 0.9925(16) 0.622(3) 0.6366(11) 0.079(3) Uani 0.5 1 d D P G 1
H86C H 0.9503 0.5816 0.6124 0.095 Uiso 0.5 1 calc R P G 1
H86D H 1.0181 0.5493 0.6587 0.095 Uiso 0.5 1 calc R P G 1
C23A C 0.1580(12) 1.073(2) 0.4059(8) 0.0341(17) Uani 0.5 1 d . P A 2
H23A H 0.1415 0.9892 0.3867 0.041 Uiso 0.5 1 calc R P A 2
H23B H 0.1519 1.1533 0.3844 0.041 Uiso 0.5 1 calc R P A 2
C115 C 0.8969(19) 0.425(3) 0.4812(12) 0.091(4) Uani 0.5 1 d D P E 1
H11H H 0.9003 0.4109 0.4493 0.109 Uiso 0.5 1 calc R P E 1
H11I H 0.9470 0.4223 0.5035 0.109 Uiso 0.5 1 calc R P E 1
C52 C 0.1629(8) 0.5776(18) 0.3948(5) 0.068(2) Uani 1 1 d . . . .
H52A H 0.1610 0.6783 0.4006 0.081 Uiso 1 1 calc R . . .
H52B H 0.1486 0.5288 0.4196 0.081 Uiso 1 1 calc R . . .
C56 C 0.0858(10) 0.7994(17) 0.2426(6) 0.087(2) Uani 1 1 d D . . .
H56A H 0.0425 0.7438 0.2268 0.130 Uiso 1 1 calc GR . . .
H56B H 0.1252 0.7791 0.2290 0.130 Uiso 1 1 calc GR . . .
H56C H 0.0733 0.8980 0.2386 0.130 Uiso 1 1 calc GR . . .
C85A C 0.8973(16) 1.005(3) 0.7508(9) 0.0555(19) Uani 0.5 1 d . P D 1
H85A H 0.9008 1.1065 0.7537 0.083 Uiso 0.5 1 calc GR P D 1
H85B H 0.9364 0.9627 0.7759 0.083 Uiso 0.5 1 calc GR P D 1
H85C H 0.8496 0.9749 0.7528 0.083 Uiso 0.5 1 calc GR P D 1
O4 O 0.1299(12) 1.1325(17) 0.4613(7) 0.055(3) Uani 0.5 1 d D P B 1
C21 C 0.2921(12) 1.065(2) 0.4416(7) 0.0341(17) Uani 0.5 1 d . P B 1
H21C H 0.2721 1.0209 0.4648 0.041 Uiso 0.5 1 calc R P B 1
H21D H 0.2872 1.1667 0.4441 0.041 Uiso 0.5 1 calc R P B 1
N1 N 0.3707(10) 1.0287(18) 0.4521(6) 0.0341(17) Uani 0.5 1 d . P B 1
H1 H 0.3875 0.9473 0.4637 0.041 Uiso 0.5 1 calc R P B 1
C58A C -0.0949(15) 0.581(4) 0.3695(12) 0.078(4) Uani 0.5 1 d D P F 2
H58A H -0.1367 0.6174 0.3446 0.118 Uiso 0.5 1 calc GR P F 2
H58B H -0.0962 0.6180 0.3995 0.118 Uiso 0.5 1 calc GR P F 2
H58C H -0.0976 0.4798 0.3699 0.118 Uiso 0.5 1 calc GR P F 2
C117 C 1.0195(15) 0.090(4) 0.6028(13) 0.101(4) Uani 0.5 1 d D P E 2
H11J H 1.0499 0.0594 0.5832 0.121 Uiso 0.5 1 calc R P E 2
H11K H 1.0229 0.0205 0.6276 0.121 Uiso 0.5 1 calc R P E 2
C58 C -0.0768(16) 0.694(3) 0.3677(12) 0.078(4) Uani 0.5 1 d D P F 1
H58D H -0.0951 0.7337 0.3363 0.118 Uiso 0.5 1 calc GR P F 1
H58E H -0.0506 0.7661 0.3895 0.118 Uiso 0.5 1 calc GR P F 1
H58F H -0.1182 0.6604 0.3774 0.118 Uiso 0.5 1 calc GR P F 1
C24 C 0.1518(13) 0.837(3) 0.4821(7) 0.055(2) Uani 0.5 1 d D P B 1
H24C H 0.1895 0.9041 0.4990 0.066 Uiso 0.5 1 calc R P B 1
H24D H 0.1760 0.7454 0.4837 0.066 Uiso 0.5 1 calc R P B 1
C29A C 0.0798(16) 1.452(2) 0.4974(9) 0.055(3) Uani 0.5 1 d D P A 2
H29A H 0.0416 1.4687 0.4678 0.082 Uiso 0.5 1 calc GR P A 2
H29B H 0.1260 1.4932 0.4964 0.082 Uiso 0.5 1 calc GR P A 2
H29C H 0.0652 1.4940 0.5229 0.082 Uiso 0.5 1 calc GR P A 2
C25 C 0.0943(13) 0.827(3) 0.5059(10) 0.055(2) Uani 0.5 1 d D P B 1
H25A H 0.0583 0.7564 0.4905 0.082 Uiso 0.5 1 calc GR P B 1
H25B H 0.0698 0.9167 0.5044 0.082 Uiso 0.5 1 calc GR P B 1
H25C H 0.1171 0.8011 0.5386 0.082 Uiso 0.5 1 calc GR P B 1
C26A C -0.0222(16) 1.178(3) 0.3781(9) 0.077(3) Uani 0.5 1 d D P A 2
H26A H 0.0162 1.2334 0.3703 0.093 Uiso 0.5 1 calc R P A 2
H26B H -0.0572 1.2432 0.3855 0.093 Uiso 0.5 1 calc R P A 2
C23 C 0.1722(11) 1.075(2) 0.3766(7) 0.0341(17) Uani 0.5 1 d . P B 1
H23C H 0.1490 1.0347 0.3453 0.041 Uiso 0.5 1 calc R P B 1
H23D H 0.1742 1.1763 0.3730 0.041 Uiso 0.5 1 calc R P B 1
C22 C 0.2495(12) 1.020(2) 0.3949(8) 0.0341(17) Uani 0.5 1 d . P B 1
H22C H 0.2473 0.9177 0.3948 0.041 Uiso 0.5 1 calc R P B 1
H22D H 0.2763 1.0480 0.3729 0.041 Uiso 0.5 1 calc R P B 1
C26 C -0.0355(14) 1.039(3) 0.3909(12) 0.077(3) Uani 0.5 1 d D P B 1
H26C H -0.0251 1.0193 0.4245 0.093 Uiso 0.5 1 calc R P B 1
H26D H -0.0634 0.9595 0.3732 0.093 Uiso 0.5 1 calc R P B 1
O8 O 0.0202(10) 0.621(2) 0.3390(8) 0.078(4) Uani 0.5 1 d D P F 1
C25A C 0.0727(16) 0.783(3) 0.5210(8) 0.055(2) Uani 0.5 1 d D P A 2
H25D H 0.0286 0.8240 0.5257 0.082 Uiso 0.5 1 calc GR P A 2
H25E H 0.1149 0.8014 0.5484 0.082 Uiso 0.5 1 calc GR P A 2
H25F H 0.0659 0.6828 0.5166 0.082 Uiso 0.5 1 calc GR P A 2
C27A C -0.0614(15) 1.087(3) 0.3378(10) 0.077(3) Uani 0.5 1 d D P A 2
H27A H -0.0704 1.1391 0.3086 0.116 Uiso 0.5 1 calc GR P A 2
H27B H -0.1082 1.0571 0.3414 0.116 Uiso 0.5 1 calc GR P A 2
H27C H -0.0310 1.0060 0.3371 0.116 Uiso 0.5 1 calc GR P A 2
C27 C -0.0803(16) 1.171(3) 0.3781(11) 0.077(3) Uani 0.5 1 d D P B 1
H27D H -0.0830 1.1983 0.3464 0.116 Uiso 0.5 1 calc GR P B 1
H27E H -0.0570 1.2446 0.3999 0.116 Uiso 0.5 1 calc GR P B 1
H27F H -0.1299 1.1543 0.3799 0.116 Uiso 0.5 1 calc GR P B 1
C57 C -0.024(2) 0.574(3) 0.3676(15) 0.078(4) Uani 0.5 1 d D P F 1
H57C H 0.0068 0.5529 0.3997 0.094 Uiso 0.5 1 calc R P F 1
H57D H -0.0523 0.4895 0.3542 0.094 Uiso 0.5 1 calc R P F 1
C82A C 0.9055(14) 0.489(3) 0.6977(9) 0.052(3) Uani 0.5 1 d . P C 1
H82C H 0.9576 0.5165 0.7105 0.062 Uiso 0.5 1 calc R P C 1
H82D H 0.9032 0.3928 0.6864 0.062 Uiso 0.5 1 calc R P C 1
C83 C 0.9051(14) 0.400(2) 0.7179(9) 0.052(3) Uani 0.5 1 d . P C 2
H83A H 0.8801 0.3429 0.6909 0.078 Uiso 0.5 1 calc GR P C 2
H83B H 0.9083 0.3497 0.7466 0.078 Uiso 0.5 1 calc GR P C 2
H83C H 0.9546 0.4225 0.7170 0.078 Uiso 0.5 1 calc GR P C 2
O10A O 0.8676(10) 0.582(2) 0.6595(7) 0.052(3) Uani 0.5 1 d . P C 1
C83A C 0.8671(16) 0.501(3) 0.7355(9) 0.052(3) Uani 0.5 1 d . P C 1
H83D H 0.8176 0.4624 0.7239 0.078 Uiso 0.5 1 calc GR P C 1
H83E H 0.8640 0.5990 0.7436 0.078 Uiso 0.5 1 calc GR P C 1
H83F H 0.8952 0.4501 0.7633 0.078 Uiso 0.5 1 calc GR P C 1
C85 C 0.8620(15) 1.078(3) 0.7176(9) 0.0555(19) Uani 0.5 1 d . P D 2
H85D H 0.8196 1.0974 0.6904 0.083 Uiso 0.5 1 calc GR P D 2
H85E H 0.8891 1.1642 0.7281 0.083 Uiso 0.5 1 calc GR P D 2
H85F H 0.8452 1.0399 0.7427 0.083 Uiso 0.5 1 calc GR P D 2
C29 C 0.102(2) 1.335(3) 0.4991(11) 0.055(3) Uani 0.5 1 d D P B 1
H29D H 0.0487 1.3365 0.4895 0.082 Uiso 0.5 1 calc GR P B 1
H29E H 0.1215 1.4282 0.5076 0.082 Uiso 0.5 1 calc GR P B 1
H29F H 0.1205 1.2730 0.5261 0.082 Uiso 0.5 1 calc GR P B 1
C28 C 0.128(2) 1.282(2) 0.4597(11) 0.055(3) Uani 0.5 1 d D P B 1
H28C H 0.0936 1.3135 0.4296 0.065 Uiso 0.5 1 calc R P B 1
H28D H 0.1771 1.3192 0.4625 0.065 Uiso 0.5 1 calc R P B 1
C84A C 0.904(3) 0.967(6) 0.7095(18) 0.0555(19) Uani 0.5 1 d . P D 1
H84C H 0.8760 1.0315 0.6850 0.067 Uiso 0.5 1 calc R P D 1
H84D H 0.9564 0.9726 0.7107 0.067 Uiso 0.5 1 calc R P D 1
Si4 Si 0.8721(3) 0.2166(7) 0.5390(2) 0.119(3) Uani 1 1 d D . . .
C87A C 1.0191(17) 0.561(3) 0.6171(12) 0.079(3) Uani 0.5 1 d D P G 2
H87A H 0.9805 0.5085 0.6248 0.119 Uiso 0.5 1 calc GR P G 2
H87B H 1.0671 0.5323 0.6377 0.119 Uiso 0.5 1 calc GR P G 2
H87C H 1.0167 0.5429 0.5847 0.119 Uiso 0.5 1 calc GR P G 2
C87 C 1.0446(17) 0.702(3) 0.6156(12) 0.079(3) Uani 0.5 1 d D P G 1
H87D H 1.0159 0.7522 0.5878 0.119 Uiso 0.5 1 calc GR P G 1
H87E H 1.0774 0.6362 0.6070 0.119 Uiso 0.5 1 calc GR P G 1
H87F H 1.0737 0.7676 0.6386 0.119 Uiso 0.5 1 calc GR P G 1
O16 O 0.9577(8) 0.239(3) 0.5558(9) 0.101(4) Uani 0.5 1 d D P E 1
O17 O 0.9215(11) 0.317(2) 0.5241(7) 0.091(4) Uani 0.5 1 d D P E 2
C113 C 0.863(2) 0.365(4) 0.4825(11) 0.091(4) Uani 0.5 1 d D P E 2
H11L H 0.8138 0.3323 0.4819 0.109 Uiso 0.5 1 calc R P E 2
H11M H 0.8729 0.3407 0.4530 0.109 Uiso 0.5 1 calc R P E 2
C114 C 0.876(2) 0.518(4) 0.4954(12) 0.091(4) Uani 0.5 1 d D P E 2
H11N H 0.9105 0.5259 0.5269 0.136 Uiso 0.5 1 calc GR P E 2
H11O H 0.8296 0.5618 0.4942 0.136 Uiso 0.5 1 calc GR P E 2
H11P H 0.8970 0.5635 0.4732 0.136 Uiso 0.5 1 calc GR P E 2
C116 C 0.860(2) 0.562(4) 0.4845(12) 0.091(4) Uani 0.5 1 d D P E 1
H11Q H 0.8065 0.5481 0.4754 0.136 Uiso 0.5 1 calc GR P E 1
H11R H 0.8717 0.6294 0.4637 0.136 Uiso 0.5 1 calc GR P E 1
H11S H 0.8770 0.5958 0.5166 0.136 Uiso 0.5 1 calc GR P E 1
C118 C 1.0400(19) 0.235(4) 0.6225(14) 0.101(4) Uani 0.5 1 d D P E 2
H11T H 1.0369 0.2997 0.5969 0.151 Uiso 0.5 1 calc GR P E 2
H11U H 1.0902 0.2342 0.6438 0.151 Uiso 0.5 1 calc GR P E 2
H11V H 1.0061 0.2640 0.6394 0.151 Uiso 0.5 1 calc GR P E 2
C120 C 1.0635(18) 0.166(5) 0.6060(15) 0.101(4) Uani 0.5 1 d . P E 1
H12A H 1.0766 0.1115 0.5822 0.151 Uiso 0.5 1 calc GR P E 1
H12B H 1.0915 0.1319 0.6370 0.151 Uiso 0.5 1 calc GR P E 1
H12C H 1.0751 0.2635 0.6031 0.151 Uiso 0.5 1 calc GR P E 1
C119 C 0.986(2) 0.151(5) 0.5998(15) 0.101(4) Uani 0.5 1 d . P E 1
H11W H 0.9715 0.1897 0.6263 0.121 Uiso 0.5 1 calc R P E 1
H11X H 0.9691 0.0534 0.5944 0.121 Uiso 0.5 1 calc R P E 1

loop_
_atom_site_aniso_label
_atom_site_aniso_U_11
_atom_site_aniso_U_22
_atom_site_aniso_U_33
_atom_site_aniso_U_23
_atom_site_aniso_U_13
_atom_site_aniso_U_12
Si3 0.062(2) 0.0336(17) 0.052(2) -0.0036(16) 0.0005(16) -0.0011(16)
Si2 0.051(2) 0.137(4) 0.048(2) 0.026(2) 0.0185(17) 0.032(2)
Si1A 0.040(4) 0.060(5) 0.028(4) 0.007(3) 0.012(3) 0.001(3)
O9 0.062(5) 0.018(4) 0.047(4) 0.001(3) 0.023(4) 0.008(3)
O13 0.061(5) 0.016(4) 0.043(4) 0.003(3) 0.026(4) 0.006(3)
Si1 0.041(4) 0.036(3) 0.041(4) 0.005(3) 0.009(3) 0.006(3)
O1 0.084(6) 0.015(4) 0.076(6) 0.008(4) 0.056(5) 0.008(4)
O5 0.082(7) 0.015(4) 0.077(6) -0.003(4) -0.003(5) 0.002(4)
C107 0.056(7) 0.022(6) 0.022(5) 0.002(4) 0.012(5) 0.003(5)
N00B 0.044(5) 0.017(4) 0.044(5) 0.001(4) 0.006(4) 0.007(4)
N00C 0.051(6) 0.027(5) 0.049(5) 0.009(4) 0.029(5) 0.009(4)
C8 0.046(6) 0.028(5) 0.036(6) 0.009(5) 0.024(5) 0.006(5)
N00E 0.058(6) 0.020(5) 0.042(5) 0.005(4) 0.014(4) 0.011(4)
O11 0.072(5) 0.046(4) 0.051(4) -0.007(3) 0.022(4) -0.014(3)
O7 0.093(6) 0.054(4) 0.116(6) 0.004(5) 0.036(5) -0.003(4)
C9 0.019(5) 0.027(5) 0.027(5) 0.001(4) 0.001(4) 0.007(4)
O15 0.102(6) 0.080(5) 0.069(5) -0.017(4) 0.025(4) 0.013(5)
C1 0.024(5) 0.032(5) 0.021(5) 0.003(4) 0.000(4) 0.001(4)
C1AA 0.034(5) 0.015(5) 0.035(6) 0.006(4) -0.001(4) 0.001(4)
C49 0.071(8) 0.013(5) 0.027(5) -0.002(4) -0.002(5) 0.001(5)
C73 0.033(5) 0.029(6) 0.033(6) -0.005(4) 0.002(4) 0.002(4)
C4 0.030(5) 0.026(5) 0.034(5) -0.002(4) 0.003(4) -0.008(4)
C16 0.024(5) 0.018(5) 0.038(6) 0.006(4) 0.016(4) 0.004(4)
C7 0.023(5) 0.035(6) 0.047(7) 0.007(5) 0.008(5) -0.012(4)
C36 0.035(6) 0.017(5) 0.053(7) 0.005(5) 0.007(5) 0.002(4)
C97 0.0489(17) 0.0279(14) 0.0415(15) -0.0008(11) 0.0113(13) 0.0124(12)
C93 0.0489(17) 0.0279(14) 0.0415(15) -0.0008(11) 0.0113(13) 0.0124(12)
C41 0.053(7) 0.028(6) 0.022(5) -0.003(4) 0.008(5) 0.006(5)
C42 0.039(6) 0.031(6) 0.029(5) 0.003(4) 0.000(5) -0.004(5)
C78 0.048(6) 0.028(6) 0.028(5) -0.005(4) 0.010(5) 0.004(5)
C40 0.044(6) 0.026(5) 0.029(5) 0.001(4) -0.001(5) 0.001(5)
C13 0.040(6) 0.024(5) 0.030(5) -0.001(4) 0.006(5) 0.003(4)
C15 0.027(5) 0.013(4) 0.038(6) 0.002(4) 0.006(4) -0.004(4)
C68 0.031(5) 0.018(5) 0.046(6) 0.003(4) 0.017(5) 0.010(4)
C17 0.031(5) 0.025(5) 0.029(5) -0.003(4) 0.009(4) 0.002(4)
C63 0.028(5) 0.017(5) 0.028(5) 0.005(4) 0.008(4) 0.008(4)
C37 0.032(6) 0.028(5) 0.040(6) 0.009(5) 0.008(5) 0.003(4)
C30 0.055(7) 0.028(6) 0.022(5) 0.006(4) 0.001(5) -0.003(5)
O12 0.062(5) 0.079(6) 0.085(6) -0.024(5) 0.004(4) 0.020(5)
C5 0.022(5) 0.022(5) 0.020(5) -0.002(4) 0.000(4) 0.001(4)
C20 0.052(7) 0.019(6) 0.065(7) -0.004(5) 0.042(6) -0.008(5)
C88 0.0489(17) 0.0279(14) 0.0415(15) -0.0008(11) 0.0113(13) 0.0124(12)
C44 0.044(6) 0.019(5) 0.035(6) 0.008(4) 0.001(5) -0.002(5)
C12 0.057(7) 0.021(5) 0.038(6) -0.010(5) 0.010(5) 0.003(5)
C33 0.035(6) 0.019(5) 0.031(5) -0.001(4) -0.006(4) 0.000(4)
C18 0.035(5) 0.024(5) 0.033(5) 0.002(4) 0.014(4) -0.001(4)
C106 0.053(7) 0.021(5) 0.034(6) 0.002(4) 0.014(5) 0.002(5)
C14 0.036(5) 0.020(5) 0.026(5) 0.002(4) 0.003(4) 0.010(4)
C6 0.015(4) 0.024(5) 0.025(5) 0.008(4) 0.002(4) 0.005(4)
C80 0.063(7) 0.026(5) 0.031(6) 0.006(4) 0.016(5) 0.006(5)
C92 0.0489(17) 0.0279(14) 0.0415(15) -0.0008(11) 0.0113(13) 0.0124(12)
C10 0.018(4) 0.021(5) 0.029(5) 0.001(4) 0.005(4) 0.000(4)
C45 0.046(6) 0.019(5) 0.040(6) -0.002(4) 0.012(5) -0.010(5)
C64 0.034(5) 0.025(5) 0.024(5) -0.008(4) 0.000(4) 0.006(4)
C19 0.048(6) 0.022(5) 0.029(5) -0.005(4) 0.018(5) -0.009(5)
C102 0.0489(17) 0.0279(14) 0.0415(15) -0.0008(11) 0.0113(13) 0.0124(12)
C74 0.029(5) 0.018(5) 0.052(7) 0.001(5) 0.010(5) 0.000(4)
C79 0.054(7) 0.030(6) 0.042(6) 0.005(5) 0.018(5) 0.002(5)
C43 0.042(6) 0.018(5) 0.030(5) -0.002(4) -0.002(4) -0.001(4)
C72 0.036(6) 0.023(5) 0.038(6) -0.003(5) 0.006(5) 0.010(5)
C11 0.052(7) 0.035(6) 0.036(6) 0.008(5) 0.018(5) 0.020(5)
C62 0.029(5) 0.022(5) 0.054(7) -0.016(5) 0.007(5) 0.002(4)
C39 0.035(5) 0.019(5) 0.024(5) 0.003(4) -0.002(4) 0.001(4)
C32 0.044(6) 0.019(5) 0.033(6) -0.006(4) 0.001(5) -0.002(4)
C34 0.040(6) 0.015(5) 0.026(5) 0.002(4) 0.001(4) 0.002(4)
C77 0.050(7) 0.019(5) 0.041(6) 0.004(4) 0.016(5) 0.002(5)
O6 0.079(6) 0.088(7) 0.150(9) 0.060(7) -0.012(6) 0.000(5)
C104 0.054(7) 0.017(5) 0.032(5) 0.003(4) 0.011(5) 0.002(5)
C91 0.0489(17) 0.0279(14) 0.0415(15) -0.0008(11) 0.0113(13) 0.0124(12)
C101 0.0489(17) 0.0279(14) 0.0415(15) -0.0008(11) 0.0113(13) 0.0124(12)
C59 0.041(6) 0.042(7) 0.034(6) 0.008(5) 0.011(5) 0.008(5)
C2 0.034(6) 0.035(6) 0.030(5) 0.000(5) 0.001(5) -0.005(5)
O10 0.054(6) 0.035(4) 0.054(8) 0.004(4) -0.001(5) -0.003(5)
C105 0.052(7) 0.023(5) 0.036(6) 0.011(4) 0.011(5) 0.006(5)
C90 0.0489(17) 0.0279(14) 0.0415(15) -0.0008(11) 0.0113(13) 0.0124(12)
C60 0.047(7) 0.043(7) 0.032(6) -0.012(5) -0.008(5) 0.023(6)
C89 0.0489(17) 0.0279(14) 0.0415(15) -0.0008(11) 0.0113(13) 0.0124(12)
C35 0.039(6) 0.021(5) 0.025(5) 0.001(4) 0.000(4) -0.003(4)
C31 0.049(7) 0.024(5) 0.030(6) -0.002(4) -0.005(5) 0.000(5)
C48 0.063(4) 0.021(3) 0.027(3) 0.003(2) 0.002(3) -0.004(3)
C98 0.0489(17) 0.0279(14) 0.0415(15) -0.0008(11) 0.0113(13) 0.0124(12)
C3 0.032(6) 0.042(6) 0.037(6) -0.010(5) 0.011(5) -0.013(5)
C103 0.0489(17) 0.0279(14) 0.0415(15) -0.0008(11) 0.0113(13) 0.0124(12)
C47 0.063(4) 0.021(3) 0.027(3) 0.003(2) 0.002(3) -0.004(3)
C61 0.030(6) 0.034(6) 0.048(7) -0.016(5) -0.009(5) 0.005(5)
C108 0.054(7) 0.022(5) 0.041(6) 0.004(5) 0.014(5) 0.001(5)
C96 0.0489(17) 0.0279(14) 0.0415(15) -0.0008(11) 0.0113(13) 0.0124(12)
C100 0.0489(17) 0.0279(14) 0.0415(15) -0.0008(11) 0.0113(13) 0.0124(12)
C76 0.064(7) 0.022(5) 0.040(6) 0.011(5) 0.024(6) 0.007(5)
C46 0.063(4) 0.021(3) 0.027(3) 0.003(2) 0.002(3) -0.004(3)
C109 0.053(7) 0.056(8) 0.040(6) 0.001(6) 0.016(5) 0.004(6)
C71 0.049(7) 0.069(9) 0.032(6) -0.005(6) 0.004(5) 0.034(7)
C67 0.047(7) 0.023(6) 0.060(7) 0.006(5) 0.024(6) 0.013(5)
C65 0.037(6) 0.031(6) 0.074(9) -0.015(6) 0.021(6) -0.009(5)
O4A 0.077(7) 0.029(6) 0.057(7) 0.008(5) 0.021(5) 0.019(6)
C50 0.065(5) 0.096(6) 0.049(4) 0.015(4) 0.027(4) 0.039(5)
C70 0.087(10) 0.066(9) 0.039(7) 0.020(7) 0.036(7) 0.056(9)
C94 0.0489(17) 0.0279(14) 0.0415(15) -0.0008(11) 0.0113(13) 0.0124(12)
C75 0.077(9) 0.033(6) 0.053(7) 0.018(6) 0.028(7) 0.019(6)
C69 0.088(10) 0.049(8) 0.054(8) 0.008(7) 0.051(8) 0.019(7)
C28A 0.077(7) 0.029(6) 0.057(7) 0.008(5) 0.021(5) 0.019(6)
C82 0.054(6) 0.035(4) 0.054(8) 0.004(4) -0.001(5) -0.003(5)
C51 0.065(5) 0.096(6) 0.049(4) 0.015(4) 0.027(4) 0.039(5)
C99 0.0489(17) 0.0279(14) 0.0415(15) -0.0008(11) 0.0113(13) 0.0124(12)
C95 0.0489(17) 0.0279(14) 0.0415(15) -0.0008(11) 0.0113(13) 0.0124(12)
C81 0.063(8) 0.046(7) 0.056(7) -0.008(6) 0.029(6) 0.013(6)
C84 0.072(5) 0.046(4) 0.051(4) -0.007(3) 0.022(4) -0.014(3)
C66 0.048(7) 0.022(6) 0.113(12) 0.003(7) 0.047(8) -0.006(5)
O17A 0.103(9) 0.111(12) 0.053(7) 0.019(7) 0.015(6) 0.028(8)
O2A 0.062(5) 0.052(5) 0.047(5) 0.010(5) 0.013(5) -0.014(4)
C110 0.053(8) 0.086(10) 0.054(8) -0.003(7) 0.018(6) 0.015(7)
C21A 0.039(4) 0.028(3) 0.037(4) 0.001(3) 0.014(5) 0.004(3)
C53 0.079(6) 0.088(7) 0.150(9) 0.060(7) -0.012(6) 0.000(5)
C22A 0.039(4) 0.028(3) 0.037(4) 0.001(3) 0.014(5) 0.004(3)
N1A 0.039(4) 0.028(3) 0.037(4) 0.001(3) 0.014(5) 0.004(3)
C55 0.093(6) 0.054(4) 0.116(6) 0.004(5) 0.036(5) -0.003(4)
C57A 0.059(6) 0.083(10) 0.095(7) -0.011(9) 0.027(5) 0.012(7)
O3A 0.050(6) 0.108(9) 0.072(7) 0.016(6) 0.016(5) 0.011(6)
C111 0.102(6) 0.080(5) 0.069(5) -0.017(4) 0.025(4) 0.013(5)
C112 0.102(6) 0.080(5) 0.069(5) -0.017(4) 0.025(4) 0.013(5)
C24A 0.062(5) 0.052(5) 0.047(5) 0.010(5) 0.013(5) -0.014(4)
O2 0.062(5) 0.052(5) 0.047(5) 0.010(5) 0.013(5) -0.014(4)
O8A 0.059(6) 0.083(10) 0.095(7) -0.011(9) 0.027(5) 0.012(7)
O16A 0.055(8) 0.140(14) 0.109(10) -0.008(9) 0.028(7) 0.028(8)
C54 0.079(6) 0.088(7) 0.150(9) 0.060(7) -0.012(6) 0.000(5)
C86A 0.062(5) 0.079(6) 0.085(6) -0.024(5) 0.004(4) 0.020(5)
O3 0.050(6) 0.108(9) 0.072(7) 0.016(6) 0.016(5) 0.011(6)
C86 0.062(5) 0.079(6) 0.085(6) -0.024(5) 0.004(4) 0.020(5)
C23A 0.039(4) 0.028(3) 0.037(4) 0.001(3) 0.014(5) 0.004(3)
C115 0.103(9) 0.111(12) 0.053(7) 0.019(7) 0.015(6) 0.028(8)
C52 0.065(5) 0.096(6) 0.049(4) 0.015(4) 0.027(4) 0.039(5)
C56 0.093(6) 0.054(4) 0.116(6) 0.004(5) 0.036(5) -0.003(4)
C85A 0.072(5) 0.046(4) 0.051(4) -0.007(3) 0.022(4) -0.014(3)
O4 0.077(7) 0.029(6) 0.057(7) 0.008(5) 0.021(5) 0.019(6)
C21 0.039(4) 0.028(3) 0.037(4) 0.001(3) 0.014(5) 0.004(3)
N1 0.039(4) 0.028(3) 0.037(4) 0.001(3) 0.014(5) 0.004(3)
C58A 0.059(6) 0.083(10) 0.095(7) -0.011(9) 0.027(5) 0.012(7)
C117 0.055(8) 0.140(14) 0.109(10) -0.008(9) 0.028(7) 0.028(8)
C58 0.059(6) 0.083(10) 0.095(7) -0.011(9) 0.027(5) 0.012(7)
C24 0.062(5) 0.052(5) 0.047(5) 0.010(5) 0.013(5) -0.014(4)
C29A 0.077(7) 0.029(6) 0.057(7) 0.008(5) 0.021(5) 0.019(6)
C25 0.062(5) 0.052(5) 0.047(5) 0.010(5) 0.013(5) -0.014(4)
C26A 0.050(6) 0.108(9) 0.072(7) 0.016(6) 0.016(5) 0.011(6)
C23 0.039(4) 0.028(3) 0.037(4) 0.001(3) 0.014(5) 0.004(3)
C22 0.039(4) 0.028(3) 0.037(4) 0.001(3) 0.014(5) 0.004(3)
C26 0.050(6) 0.108(9) 0.072(7) 0.016(6) 0.016(5) 0.011(6)
O8 0.059(6) 0.083(10) 0.095(7) -0.011(9) 0.027(5) 0.012(7)
C25A 0.062(5) 0.052(5) 0.047(5) 0.010(5) 0.013(5) -0.014(4)
C27A 0.050(6) 0.108(9) 0.072(7) 0.016(6) 0.016(5) 0.011(6)
C27 0.050(6) 0.108(9) 0.072(7) 0.016(6) 0.016(5) 0.011(6)
C57 0.059(6) 0.083(10) 0.095(7) -0.011(9) 0.027(5) 0.012(7)
C82A 0.054(6) 0.035(4) 0.054(8) 0.004(4) -0.001(5) -0.003(5)
C83 0.054(6) 0.035(4) 0.054(8) 0.004(4) -0.001(5) -0.003(5)
O10A 0.054(6) 0.035(4) 0.054(8) 0.004(4) -0.001(5) -0.003(5)
C83A 0.054(6) 0.035(4) 0.054(8) 0.004(4) -0.001(5) -0.003(5)
C85 0.072(5) 0.046(4) 0.051(4) -0.007(3) 0.022(4) -0.014(3)
C29 0.077(7) 0.029(6) 0.057(7) 0.008(5) 0.021(5) 0.019(6)
C28 0.077(7) 0.029(6) 0.057(7) 0.008(5) 0.021(5) 0.019(6)
C84A 0.072(5) 0.046(4) 0.051(4) -0.007(3) 0.022(4) -0.014(3)
Si4 0.086(3) 0.166(6) 0.137(5) -0.096(5) 0.080(4) -0.061(4)
C87A 0.062(5) 0.079(6) 0.085(6) -0.024(5) 0.004(4) 0.020(5)
C87 0.062(5) 0.079(6) 0.085(6) -0.024(5) 0.004(4) 0.020(5)
O16 0.055(8) 0.140(14) 0.109(10) -0.008(9) 0.028(7) 0.028(8)
O17 0.103(9) 0.111(12) 0.053(7) 0.019(7) 0.015(6) 0.028(8)
C113 0.103(9) 0.111(12) 0.053(7) 0.019(7) 0.015(6) 0.028(8)
C114 0.103(9) 0.111(12) 0.053(7) 0.019(7) 0.015(6) 0.028(8)
C116 0.103(9) 0.111(12) 0.053(7) 0.019(7) 0.015(6) 0.028(8)
C118 0.055(8) 0.140(14) 0.109(10) -0.008(9) 0.028(7) 0.028(8)
C120 0.055(8) 0.140(14) 0.109(10) -0.008(9) 0.028(7) 0.028(8)
C119 0.055(8) 0.140(14) 0.109(10) -0.008(9) 0.028(7) 0.028(8)

loop_
_atom_type_symbol
_atom_type_description
_atom_type_scat_dispersion_real
_atom_type_scat_dispersion_imag
_atom_type_scat_source
C C 0.0040 0.0020 'International Tables Vol C Tables 4.2.6.8 and 6.1.1.4'
H H 0.0000 0.0000 'International Tables Vol C Tables 4.2.6.8 and 6.1.1.4'
N N 0.0080 0.0040 'International Tables Vol C Tables 4.2.6.8 and 6.1.1.4'
O O 0.0140 0.0070 'International Tables Vol C Tables 4.2.6.8 and 6.1.1.4'
Si Si 0.0950 0.0840 'International Tables Vol C Tables 4.2.6.8 and 6.1.1.4'

loop_
_geom_angle_atom_site_label_1
_geom_angle_atom_site_label_2
_geom_angle_atom_site_label_3
_geom_angle
O11 Si3 O10 96.3(7)
O11 Si3 C81 112.8(5)
O12 Si3 O11 104.9(5)
O12 Si3 O10 123.5(8)
O12 Si3 C81 113.1(6)
O10 Si3 C81 105.1(8)
O10A Si3 O11 118.5(8)
O10A Si3 O12 103.7(8)
O10A Si3 C81 103.8(9)
O7 Si2 O6 106.8(7)
O7 Si2 O8A 115.9(10)
O7 Si2 C52 110.7(7)
O7 Si2 O8 99.8(9)
O6 Si2 O8A 94.0(10)
O6 Si2 C52 108.5(7)
O6 Si2 O8 125.9(10)
O8A Si2 C52 118.8(9)
O8 Si2 C52 104.6(9)
O4A Si1A O2A 106.5(10)
O4A Si1A O3A 111.8(13)
O4A Si1A C23A 107.0(11)
O2A Si1A O3A 104.5(10)
O2A Si1A C23A 113.2(10)
O3A Si1A C23A 113.6(10)
O2 Si1 O3 109.8(11)
O2 Si1 O4 104.3(9)
O2 Si1 C23 112.5(10)
O3 Si1 O4 111.8(11)
O3 Si1 C23 104.4(10)
O4 Si1 C23 114.2(11)
O13 C107 N00B 121.5(10)
O13 C107 C106 121.9(9)
N00B C107 C106 116.6(8)
C107 N00B H00B 118.7
C107 N00B C108 122.6(8)
C108 N00B H00B 118.7
C78 N00C H00C 119.3
C78 N00C C79 121.4(9)
C79 N00C H00C 119.3
C9 C8 H8 119.5
C7 C8 H8 119.5
C7 C8 C9 121.0(9)
C49 N00E H00E 119.2
C49 N00E C50 121.7(10)
C50 N00E H00E 119.2
C84 O11 Si3 120.8(19)
C84A O11 Si3 129.6(19)
C55 O7 Si2 122.3(11)
C10 C9 C8 118.9(8)
C11 C9 C8 122.1(9)
C11 C9 C10 119.0(9)
C111 O15 Si4 129.9(11)
C6 C1 C17 123.8(8)
C6 C1 C2 117.3(8)
C2 C1 C17 118.9(8)
C40 C1AA C37 122.2(10)
C40 C1AA C39 119.3(9)
C39 C1AA C37 118.5(9)
O5 C49 N00E 123.6(12)
O5 C49 C48 122.1(11)
N00E C49 C48 114.2(8)
C74 C73 H73 118.8
C74 C73 C72 122.5(10)
C72 C73 H73 118.8
C7 C4 C5 119.8(9)
C7 C4 C3 123.4(9)
C3 C4 C5 116.8(9)
C15 C16 H16 118.6
C15 C16 C6 122.9(8)
C6 C16 H16 118.6
C8 C7 C4 121.6(9)
C8 C7 H7 119.2
C4 C7 H7 119.2
C37 C36 H36 119.1
C37 C36 C33 121.7(10)
C33 C36 H36 119.1
C92 C97 C101 120.3(10)
C92 C97 C96 119.9(10)
C101 C97 C96 119.9(10)
C88 C93 C92 117.8(10)
C103 C93 C88 124.5(11)
C103 C93 C92 117.7(10)
C42 C41 H41 120.6
C42 C41 C40 118.8(9)
C40 C41 H41 120.6
C41 C42 H42 119.6
C43 C42 C41 120.9(10)
C43 C42 H42 119.6
O9 C78 N00C 123.5(10)
O9 C78 C77 121.2(10)
N00C C78 C77 115.3(9)
C1AA C40 C41 121.4(10)
C1AA C40 H40 119.3
C41 C40 H40 119.3
C12 C13 H13 119.5
C12 C13 C14 121.1(10)
C14 C13 H13 119.5
C16 C15 H15 119.5
C16 C15 C14 121.0(8)
C14 C15 H15 119.5
C63 C68 C72 118.6(9)
C63 C68 C67 121.1(10)
C67 C68 C72 120.2(10)
C1 C17 H17A 108.8
C1 C17 H17B 108.8
C1 C17 C18 113.9(8)
H17A C17 H17B 107.7
C18 C17 H17A 108.8
C18 C17 H17B 108.8
C68 C63 C62 118.2(9)
C64 C63 C68 123.1(9)
C64 C63 C62 118.7(9)
C1AA C37 H37 119.2
C36 C37 C1AA 121.6(10)
C36 C37 H37 119.2
C35 C30 C31 118.7(10)
C35 C30 C46 122.0(9)
C31 C30 C46 119.2(9)
C86A O12 Si3 131.3(15)
C86 O12 Si3 113.4(14)
C6 C5 C4 120.4(8)
C6 C5 C10 121.8(8)
C10 C5 C4 117.7(8)
O1 C20 C19 123.0(10)
O1 C20 N1A 120.1(12)
O1 C20 N1 121.6(12)
N1A C20 C19 114.3(10)
N1 C20 C19 111.6(11)
C93 C88 C104 120.9(10)
C89 C88 C93 120.5(11)
C89 C88 C104 118.6(10)
C45 C44 H44 118.9
C45 C44 C43 122.3(9)
C43 C44 H44 118.9
C13 C12 H12 120.0
C13 C12 C11 120.1(10)
C11 C12 H12 120.0
C36 C33 C34 119.8(9)
C32 C33 C36 123.8(9)
C32 C33 C34 116.4(10)
C17 C18 H18A 108.9
C17 C18 H18B 108.9
C17 C18 C19 113.4(8)
H18A C18 H18B 107.7
C19 C18 H18A 108.9
C19 C18 H18B 108.9
C107 C106 H10A 109.3
C107 C106 H10B 109.3
C107 C106 C105 111.5(8)
H10A C106 H10B 108.0
C105 C106 H10A 109.3
C105 C106 H10B 109.3
C13 C14 C15 122.7(9)
C13 C14 C10 118.8(9)
C10 C14 C15 118.5(8)
C1 C6 C16 122.1(8)
C5 C6 C1 120.8(8)
C5 C6 C16 117.1(8)
H80A C80 H80B 107.8
C79 C80 H80A 109.0
C79 C80 H80B 109.0
C81 C80 H80A 109.0
C81 C80 H80B 109.0
C81 C80 C79 113.0(9)
C97 C92 C93 119.7(10)
C91 C92 C97 120.1(10)
C91 C92 C93 120.2(10)
C9 C10 C5 120.9(8)
C9 C10 C14 120.3(8)
C14 C10 C5 118.7(8)
C44 C45 H45 119.3
C44 C45 C35 121.3(10)
C35 C45 H45 119.3
C63 C64 C74 116.1(9)
C63 C64 C59 121.7(9)
C59 C64 C74 122.1(10)
C20 C19 C18 110.9(8)
C20 C19 H19A 109.5
C20 C19 H19B 109.5
C18 C19 H19A 109.5
C18 C19 H19B 109.5
H19A C19 H19B 108.1
C101 C102 H102 118.9
C103 C102 H102 118.9
C103 C102 C101 122.1(11)
C73 C74 C64 121.6(10)
C73 C74 H74 119.2
C64 C74 H74 119.2
N00C C79 C80 112.3(9)
N00C C79 H79A 109.1
N00C C79 H79B 109.1
C80 C79 H79A 109.1
C80 C79 H79B 109.1
H79A C79 H79B 107.9
C42 C43 C44 121.8(9)
C42 C43 C39 120.1(9)
C39 C43 C44 118.1(9)
C73 C72 C68 118.1(9)
C71 C72 C73 123.3(11)
C71 C72 C68 118.5(11)
C9 C11 C12 120.7(10)
C9 C11 H11 119.7
C12 C11 H11 119.7
C61 C62 C63 118.4(10)
C61 C62 C65 122.3(10)
C65 C62 C63 119.3(10)
C1AA C39 C43 119.6(8)
C1AA C39 C34 120.6(8)
C43 C39 C34 119.8(9)
C33 C32 H32 118.6
C31 C32 C33 122.8(10)
C31 C32 H32 118.6
C33 C34 C39 117.8(9)
C35 C34 C33 121.8(9)
C35 C34 C39 120.4(9)
C78 C77 H77A 108.4
C78 C77 H77B 108.4
C78 C77 C76 115.6(9)
H77A C77 H77B 107.4
C76 C77 H77A 108.4
C76 C77 H77B 108.4
C53 O6 Si2 123.8(10)
C88 C104 H10C 109.5
C88 C104 H10D 109.5
C88 C104 C105 110.6(8)
H10C C104 H10D 108.1
C105 C104 H10C 109.5
C105 C104 H10D 109.5
C92 C91 C94 117.9(10)
C90 C91 C92 118.0(11)
C90 C91 C94 124.0(11)
C102 C101 C97 117.8(10)
C100 C101 C97 118.9(11)
C100 C101 C102 123.3(11)
C64 C59 C75 123.4(11)
C60 C59 C64 117.2(10)
C60 C59 C75 119.3(10)
C1 C2 H2 118.7
C3 C2 C1 122.6(9)
C3 C2 H2 118.7
C82 O10 Si3 125.5(17)
C106 C105 C104 110.7(8)
C106 C105 H10E 109.5
C106 C105 H10F 109.5
C104 C105 H10E 109.5
C104 C105 H10F 109.5
H10E C105 H10F 108.1
C91 C90 H90 118.0
C89 C90 C91 123.9(11)
C89 C90 H90 118.0
C59 C60 H60 118.8
C61 C60 C59 122.3(10)
C61 C60 H60 118.8
C88 C89 H89 120.2
C90 C89 C88 119.5(11)
C90 C89 H89 120.2
C30 C35 C45 122.8(9)
C30 C35 C34 119.2(9)
C34 C35 C45 118.0(8)
C30 C31 H31 119.4
C32 C31 C30 121.1(9)
C32 C31 H31 119.4
C49 C48 H48A 108.8
C49 C48 H48B 108.8
C49 C48 C47 113.9(8)
H48A C48 H48B 107.7
C47 C48 H48A 108.8
C47 C48 H48B 108.8
C96 C98 H98 118.8
C99 C98 H98 118.8
C99 C98 C96 122.3(11)
C4 C3 H3 119.0
C2 C3 C4 122.0(10)
C2 C3 H3 119.0
C93 C103 H103 118.9
C102 C103 C93 122.3(11)
C102 C103 H103 118.9
C48 C47 H47A 109.6
C48 C47 H47B 109.6
C48 C47 C46 110.3(8)
H47A C47 H47B 108.1
C46 C47 H47A 109.6
C46 C47 H47B 109.6
C62 C61 H61 119.2
C60 C61 C62 121.5(10)
C60 C61 H61 119.2
N00B C108 H10G 108.9
N00B C108 H10H 108.9
N00B C108 C109 113.5(9)
H10G C108 H10H 107.7
C109 C108 H10G 108.9
C109 C108 H10H 108.9
C98 C96 C97 117.5(10)
C98 C96 C95 123.6(11)
C95 C96 C97 118.9(10)
C101 C100 H100 119.2
C101 C100 C99 121.7(11)
C99 C100 H100 119.2
C77 C76 H76A 109.4
C77 C76 H76B 109.4
C77 C76 C75 111.4(9)
H76A C76 H76B 108.0
C75 C76 H76A 109.4
C75 C76 H76B 109.4
C30 C46 C47 112.3(8)
C30 C46 H46A 109.1
C30 C46 H46B 109.1
C47 C46 H46A 109.1
C47 C46 H46B 109.1
H46A C46 H46B 107.9
C108 C109 H10I 109.9
C108 C109 H10J 109.9
C108 C109 C110 108.9(10)
H10I C109 H10J 108.3
C110 C109 H10I 109.9
C110 C109 H10J 109.9
C72 C71 H71 119.9
C70 C71 C72 120.2(12)
C70 C71 H71 119.9
C68 C67 C66 118.8(11)
C69 C67 C68 118.6(12)
C69 C67 C66 122.5(12)
C62 C65 H65 119.1
C66 C65 C62 121.8(11)
C66 C65 H65 119.1
C28A O4A Si1A 122.4(17)
N00E C50 H50A 109.1
N00E C50 H50B 109.1
N00E C50 C51 112.3(10)
H50A C50 H50B 107.9
C51 C50 H50A 109.1
C51 C50 H50B 109.1
C71 C70 H70 119.2
C69 C70 C71 121.6(11)
C69 C70 H70 119.2
C91 C94 H94 118.6
C95 C94 C91 122.8(11)
C95 C94 H94 118.6
C59 C75 C76 113.1(9)
C59 C75 H75A 109.0
C59 C75 H75B 109.0
C76 C75 H75A 109.0
C76 C75 H75B 109.0
H75A C75 H75B 107.8
C67 C69 H69 119.6
C70 C69 C67 120.8(12)
C70 C69 H69 119.6
O4A C28A H28A 110.8
O4A C28A H28B 110.8
O4A C28A C29A 105.0(19)
H28A C28A H28B 108.8
C29A C28A H28A 110.8
C29A C28A H28B 110.8
O10 C82 H82A 108.5
O10 C82 H82B 108.5
O10 C82 C83 115(3)
H82A C82 H82B 107.5
C83 C82 H82A 108.5
C83 C82 H82B 108.5
C50 C51 H51A 108.9
C50 C51 H51B 108.9
H51A C51 H51B 107.7
C52 C51 C50 113.4(11)
C52 C51 H51A 108.9
C52 C51 H51B 108.9
C98 C99 C100 119.7(11)
C98 C99 H99 120.1
C100 C99 H99 120.1
C96 C95 H95 119.8
C94 C95 C96 120.5(11)
C94 C95 H95 119.8
Si3 C81 H81A 109.3
Si3 C81 H81B 109.3
C80 C81 Si3 111.6(8)
C80 C81 H81A 109.3
C80 C81 H81B 109.3
H81A C81 H81B 108.0
O11 C84 H84A 109.4
O11 C84 H84B 109.4
O11 C84 C85 111(3)
H84A C84 H84B 108.0
C85 C84 H84A 109.4
C85 C84 H84B 109.4
C67 C66 H66 119.6
C65 C66 C67 120.7(11)
C65 C66 H66 119.6
C115 O17A Si4 129(2)
C24A O2A Si1A 124.0(15)
C109 C110 H11A 108.6
C109 C110 H11B 108.6
C109 C110 Si4 114.4(9)
H11A C110 H11B 107.6
Si4 C110 H11A 108.6
Si4 C110 H11B 108.6
H21A C21A H21B 107.4
C22A C21A H21A 108.4
C22A C21A H21B 108.4
N1A C21A H21A 108.4
N1A C21A H21B 108.4
N1A C21A C22A 115.6(19)
O6 C53 H53A 106.6
O6 C53 H53B 106.6
H53A C53 H53B 106.6
C54 C53 O6 122.8(15)
C54 C53 H53A 106.6
C54 C53 H53B 106.6
C21A C22A H22A 109.6
C21A C22A H22B 109.6
H22A C22A H22B 108.1
C23A C22A C21A 110.2(19)
C23A C22A H22A 109.6
C23A C22A H22B 109.6
C20 N1A C21A 126.5(16)
C20 N1A H1A 116.8
C21A N1A H1A 116.8
O7 C55 H55A 110.4
O7 C55 H55B 110.4
O7 C55 C56 106.7(14)
H55A C55 H55B 108.6
C56 C55 H55A 110.4
C56 C55 H55B 110.4
H57A C57A H57B 107.2
O8A C57A H57A 108.0
O8A C57A H57B 108.0
O8A C57A C58A 117(3)
C58A C57A H57A 108.0
C58A C57A H57B 108.0
C26A O3A Si1A 120.6(18)
O15 C111 H11C 107.9
O15 C111 H11D 107.9
O15 C111 C112 117.7(13)
H11C C111 H11D 107.2
C112 C111 H11C 107.9
C112 C111 H11D 107.9
C111 C112 H11E 109.5
C111 C112 H11F 109.5
C111 C112 H11G 109.5
H11E C112 H11F 109.5
H11E C112 H11G 109.5
H11F C112 H11G 109.5
O2A C24A H24A 109.1
O2A C24A H24B 109.1
O2A C24A C25A 113(2)
H24A C24A H24B 107.8
C25A C24A H24A 109.1
C25A C24A H24B 109.1
C24 O2 Si1 127.1(16)
C57A O8A Si2 122(2)
C117 O16A Si4 154(3)
C53 C54 H54A 109.5
C53 C54 H54B 109.5
C53 C54 H54C 109.5
H54A C54 H54B 109.5
H54A C54 H54C 109.5
H54B C54 H54C 109.5
O12 C86A H86A 109.5
O12 C86A H86B 109.5
O12 C86A C87A 111(2)
H86A C86A H86B 108.1
C87A C86A H86A 109.5
C87A C86A H86B 109.5
C26 O3 Si1 128.5(19)
O12 C86 H86C 112.3
O12 C86 H86D 112.3
O12 C86 C87 97(2)
H86C C86 H86D 109.9
C87 C86 H86C 112.3
C87 C86 H86D 112.3
Si1A C23A H23A 109.0
Si1A C23A H23B 109.0
C22A C23A Si1A 113.0(15)
C22A C23A H23A 109.0
C22A C23A H23B 109.0
H23A C23A H23B 107.8
O17A C115 H11H 110.6
O17A C115 H11I 110.6
O17A C115 C116 106(3)
H11H C115 H11I 108.7
C116 C115 H11H 110.6
C116 C115 H11I 110.6
Si2 C52 H52A 108.5
Si2 C52 H52B 108.5
C51 C52 Si2 115.2(10)
C51 C52 H52A 108.5
C51 C52 H52B 108.5
H52A C52 H52B 107.5
C55 C56 H56A 109.5
C55 C56 H56B 109.5
C55 C56 H56C 109.5
H56A C56 H56B 109.5
H56A C56 H56C 109.5
H56B C56 H56C 109.5
H85A C85A H85B 109.5
H85A C85A H85C 109.5
H85B C85A H85C 109.5
C84A C85A H85A 109.5
C84A C85A H85B 109.5
C84A C85A H85C 109.5
C28 O4 Si1 123.2(19)
H21C C21 H21D 107.9
N1 C21 H21C 109.3
N1 C21 H21D 109.3
C22 C21 H21C 109.3
C22 C21 H21D 109.3
C22 C21 N1 111.7(17)
C20 N1 C21 117.3(16)
C20 N1 H1 121.3
C21 N1 H1 121.3
C57A C58A H58A 109.5
C57A C58A H58B 109.5
C57A C58A H58C 109.5
H58A C58A H58B 109.5
H58A C58A H58C 109.5
H58B C58A H58C 109.5
O16A C117 H11J 112.0
O16A C117 H11K 112.0
O16A C117 C118 99(3)
H11J C117 H11K 109.7
C118 C117 H11J 112.0
C118 C117 H11K 112.0
H58D C58 H58E 109.5
H58D C58 H58F 109.5
H58E C58 H58F 109.5
C57 C58 H58D 109.5
C57 C58 H58E 109.5
C57 C58 H58F 109.5
O2 C24 H24C 108.8
O2 C24 H24D 108.8
O2 C24 C25 114(2)
H24C C24 H24D 107.7
C25 C24 H24C 108.8
C25 C24 H24D 108.8
C28A C29A H29A 109.5
C28A C29A H29B 109.5
C28A C29A H29C 109.5
H29A C29A H29B 109.5
H29A C29A H29C 109.5
H29B C29A H29C 109.5
C24 C25 H25A 109.5
C24 C25 H25B 109.5
C24 C25 H25C 109.5
H25A C25 H25B 109.5
H25A C25 H25C 109.5
H25B C25 H25C 109.5
O3A C26A H26A 110.2
O3A C26A H26B 110.2
O3A C26A C27A 107(2)
H26A C26A H26B 108.5
C27A C26A H26A 110.2
C27A C26A H26B 110.2
Si1 C23 H23C 108.7
Si1 C23 H23D 108.7
H23C C23 H23D 107.6
C22 C23 Si1 114.4(15)
C22 C23 H23C 108.7
C22 C23 H23D 108.7
C21 C22 C23 116.6(19)
C21 C22 H22C 108.1
C21 C22 H22D 108.1
C23 C22 H22C 108.1
C23 C22 H22D 108.1
H22C C22 H22D 107.3
O3 C26 H26C 109.9
O3 C26 H26D 109.9
O3 C26 C27 109(2)
H26C C26 H26D 108.3
C27 C26 H26C 109.9
C27 C26 H26D 109.9
C57 O8 Si2 121.7(19)
C24A C25A H25D 109.5
C24A C25A H25E 109.5
C24A C25A H25F 109.5
H25D C25A H25E 109.5
H25D C25A H25F 109.5
H25E C25A H25F 109.5
C26A C27A H27A 109.5
C26A C27A H27B 109.5
C26A C27A H27C 109.5
H27A C27A H27B 109.5
H27A C27A H27C 109.5
H27B C27A H27C 109.5
C26 C27 H27D 109.5
C26 C27 H27E 109.5
C26 C27 H27F 109.5
H27D C27 H27E 109.5
H27D C27 H27F 109.5
H27E C27 H27F 109.5
C58 C57 H57C 110.7
C58 C57 H57D 110.7
O8 C57 C58 105(2)
O8 C57 H57C 110.7
O8 C57 H57D 110.7
H57C C57 H57D 108.8
H82C C82A H82D 108.5
O10A C82A H82C 110.2
O10A C82A H82D 110.2
O10A C82A C83A 108(2)
C83A C82A H82C 110.2
C83A C82A H82D 110.2
C82 C83 H83A 109.5
C82 C83 H83B 109.5
C82 C83 H83C 109.5
H83A C83 H83B 109.5
H83A C83 H83C 109.5
H83B C83 H83C 109.5
C82A O10A Si3 124.7(16)
C82A C83A H83D 109.5
C82A C83A H83E 109.5
C82A C83A H83F 109.5
H83D C83A H83E 109.5
H83D C83A H83F 109.5
H83E C83A H83F 109.5
C84 C85 H85D 109.5
C84 C85 H85E 109.5
C84 C85 H85F 109.5
H85D C85 H85E 109.5
H85D C85 H85F 109.5
H85E C85 H85F 109.5
H29D C29 H29E 109.5
H29D C29 H29F 109.5
H29E C29 H29F 109.5
C28 C29 H29D 109.5
C28 C29 H29E 109.5
C28 C29 H29F 109.5
O4 C28 C29 109(2)
O4 C28 H28C 109.9
O4 C28 H28D 109.9
C29 C28 H28C 109.9
C29 C28 H28D 109.9
H28C C28 H28D 108.3
O11 C84A C85A 110(3)
O11 C84A H84C 109.7
O11 C84A H84D 109.7
C85A C84A H84C 109.7
C85A C84A H84D 109.7
H84C C84A H84D 108.2
O15 Si4 O17A 96.9(12)
O15 Si4 C110 109.1(7)
O15 Si4 O16A 94.1(11)
O17A Si4 C110 107.1(12)
O16A Si4 C110 103.8(10)
O16 Si4 O15 128.9(11)
O16 Si4 O17A 97.2(15)
O16 Si4 C110 113.0(10)
O17 Si4 O15 131.2(10)
O17 Si4 C110 114.4(11)
O17 Si4 O16A 96.0(12)
C86A C87A H87A 109.5
C86A C87A H87B 109.5
C86A C87A H87C 109.5
H87A C87A H87B 109.5
H87A C87A H87C 109.5
H87B C87A H87C 109.5
C86 C87 H87D 109.5
C86 C87 H87E 109.5
C86 C87 H87F 109.5
H87D C87 H87E 109.5
H87D C87 H87F 109.5
H87E C87 H87F 109.5
C119 O16 Si4 105(2)
C113 O17 Si4 94(2)
O17 C113 H11L 113.0
O17 C113 H11M 113.0
O17 C113 C114 94(3)
H11L C113 H11M 110.4
C114 C113 H11L 113.0
C114 C113 H11M 113.0
C113 C114 H11N 109.5
C113 C114 H11O 109.5
C113 C114 H11P 109.5
H11N C114 H11O 109.5
H11N C114 H11P 109.5
H11O C114 H11P 109.5
C115 C116 H11Q 109.5
C115 C116 H11R 109.5
C115 C116 H11S 109.5
H11Q C116 H11R 109.5
H11Q C116 H11S 109.5
H11R C116 H11S 109.5
C117 C118 H11T 109.5
C117 C118 H11U 109.5
C117 C118 H11V 109.5
H11T C118 H11U 109.5
H11T C118 H11V 109.5
H11U C118 H11V 109.5
H12A C120 H12B 109.5
H12A C120 H12C 109.5
H12B C120 H12C 109.5
C119 C120 H12A 109.5
C119 C120 H12B 109.5
C119 C120 H12C 109.5
O16 C119 H11W 112.2
O16 C119 H11X 112.2
C120 C119 O16 98(3)
C120 C119 H11W 112.2
C120 C119 H11X 112.2
H11W C119 H11X 109.8

loop_
_geom_bond_atom_site_label_1
_geom_bond_atom_site_label_2
_geom_bond_distance
Si3 O11 1.634(9)
Si3 O12 1.630(11)
Si3 O10 1.74(2)
Si3 C81 1.850(13)
Si3 O10A 1.54(2)
Si2 O7 1.610(11)
Si2 O6 1.630(13)
Si2 O8A 1.654(17)
Si2 C52 1.854(15)
Si2 O8 1.641(17)
Si1A O4A 1.609(19)
Si1A O2A 1.628(15)
Si1A O3A 1.635(17)
Si1A C23A 1.89(2)
O9 C78 1.239(12)
O13 C107 1.221(12)
Si1 O2 1.618(15)
Si1 O3 1.626(16)
Si1 O4 1.646(17)
Si1 C23 1.87(2)
O1 C20 1.224(13)
O5 C49 1.212(12)
C107 N00B 1.342(13)
C107 C106 1.511(15)
N00B H00B 0.8800
N00B C108 1.467(14)
N00C H00C 0.8800
N00C C78 1.331(14)
N00C C79 1.460(14)
C8 H8 0.9500
C8 C9 1.437(14)
C8 C7 1.344(15)
N00E H00E 0.8800
N00E C49 1.345(15)
N00E C50 1.447(16)
O11 C84 1.45(5)
O11 C84A 1.34(6)
O7 C55 1.409(15)
C9 C10 1.399(13)
C9 C11 1.398(14)
O15 C111 1.418(13)
O15 Si4 1.577(10)
C1 C17 1.497(13)
C1 C6 1.410(13)
C1 C2 1.411(14)
C1AA C40 1.384(14)
C1AA C37 1.435(14)
C1AA C39 1.403(14)
C49 C48 1.513(17)
C73 H73 0.9500
C73 C74 1.345(15)
C73 C72 1.414(15)
C4 C7 1.407(14)
C4 C5 1.442(13)
C4 C3 1.408(15)
C16 H16 0.9500
C16 C15 1.322(14)
C16 C6 1.446(13)
C7 H7 0.9500
C36 H36 0.9500
C36 C37 1.323(15)
C36 C33 1.419(15)
C97 C92 1.413(16)
C97 C101 1.432(16)
C97 C96 1.441(16)
C93 C88 1.418(15)
C93 C92 1.439(16)
C93 C103 1.401(16)
C41 H41 0.9500
C41 C42 1.394(15)
C41 C40 1.415(15)
C42 H42 0.9500
C42 C43 1.376(14)
C78 C77 1.504(15)
C40 H40 0.9500
C13 H13 0.9500
C13 C12 1.364(15)
C13 C14 1.406(14)
C15 H15 0.9500
C15 C14 1.454(14)
C68 C63 1.413(14)
C68 C72 1.428(15)
C68 C67 1.417(15)
C17 H17A 0.9900
C17 H17B 0.9900
C17 C18 1.526(13)
C63 C64 1.399(14)
C63 C62 1.436(14)
C37 H37 0.9500
C30 C35 1.404(14)
C30 C31 1.411(15)
C30 C46 1.513(15)
O12 C86A 1.49(2)
O12 C86 1.44(2)
C5 C6 1.401(13)
C5 C10 1.432(13)
C20 C19 1.495(15)
C20 N1A 1.44(2)
C20 N1 1.31(2)
C88 C104 1.538(16)
C88 C89 1.398(16)
C44 H44 0.9500
C44 C45 1.338(15)
C44 C43 1.440(15)
C12 H12 0.9500
C12 C11 1.411(16)
C33 C32 1.401(14)
C33 C34 1.421(14)
C18 H18A 0.9900
C18 H18B 0.9900
C18 C19 1.529(13)
C106 H10A 0.9900
C106 H10B 0.9900
C106 C105 1.527(15)
C14 C10 1.423(13)
C80 H80A 0.9900
C80 H80B 0.9900
C80 C79 1.526(15)
C80 C81 1.520(17)
C92 C91 1.413(16)
C45 H45 0.9500
C45 C35 1.462(14)
C64 C74 1.449(14)
C64 C59 1.411(14)
C19 H19A 0.9900
C19 H19B 0.9900
C102 H102 0.9500
C102 C101 1.400(16)
C102 C103 1.357(15)
C74 H74 0.9500
C79 H79A 0.9900
C79 H79B 0.9900
C43 C39 1.426(14)
C72 C71 1.406(15)
C11 H11 0.9500
C62 C61 1.401(16)
C62 C65 1.427(16)
C39 C34 1.443(13)
C32 H32 0.9500
C32 C31 1.360(15)
C34 C35 1.414(14)
C77 H77A 0.9900
C77 H77B 0.9900
C77 C76 1.519(15)
O6 C53 1.512(16)
C104 H10C 0.9900
C104 H10D 0.9900
C104 C105 1.539(15)
C91 C90 1.375(15)
C91 C94 1.445(16)
C101 C100 1.384(16)
C59 C60 1.406(16)
C59 C75 1.500(16)
C2 H2 0.9500
C2 C3 1.347(15)
O10 C82 1.43(3)
C105 H10E 0.9900
C105 H10F 0.9900
C90 H90 0.9500
C90 C89 1.353(16)
C60 H60 0.9500
C60 C61 1.347(17)
C89 H89 0.9500
C31 H31 0.9500
C48 H48A 0.9900
C48 H48B 0.9900
C48 C47 1.526(15)
C98 H98 0.9500
C98 C96 1.421(15)
C98 C99 1.360(16)
C3 H3 0.9500
C103 H103 0.9500
C47 H47A 0.9900
C47 H47B 0.9900
C47 C46 1.537(16)
C61 H61 0.9500
C108 H10G 0.9900
C108 H10H 0.9900
C108 C109 1.492(16)
C96 C95 1.424(16)
C100 H100 0.9500
C100 C99 1.410(16)
C76 H76A 0.9900
C76 H76B 0.9900
C76 C75 1.521(17)
C46 H46A 0.9900
C46 H46B 0.9900
C109 H10I 0.9900
C109 H10J 0.9900
C109 C110 1.539(18)
C71 H71 0.9500
C71 C70 1.38(2)
C67 C69 1.401(18)
C67 C66 1.431(18)
C65 H65 0.9500
C65 C66 1.342(19)
O4A C28A 1.44(2)
C50 H50A 0.9900
C50 H50B 0.9900
C50 C51 1.52(2)
C70 H70 0.9500
C70 C69 1.37(2)
C94 H94 0.9500
C94 C95 1.335(15)
C75 H75A 0.9900
C75 H75B 0.9900
C69 H69 0.9500
C28A H28A 0.9900
C28A H28B 0.9900
C28A C29A 1.54(2)
C82 H82A 0.9900
C82 H82B 0.9900
C82 C83 1.44(4)
C51 H51A 0.9900
C51 H51B 0.9900
C51 C52 1.473(18)
C99 H99 0.9500
C95 H95 0.9500
C81 H81A 0.9900
C81 H81B 0.9900
C84 H84A 0.9900
C84 H84B 0.9900
C84 C85 1.50(6)
C66 H66 0.9500
O17A C115 1.40(3)
O17A Si4 1.693(14)
O2A C24A 1.41(2)
C110 H11A 0.9900
C110 H11B 0.9900
C110 Si4 1.861(13)
C21A H21A 0.9900
C21A H21B 0.9900
C21A C22A 1.49(3)
C21A N1A 1.47(3)
C53 H53A 0.9900
C53 H53B 0.9900
C53 C54 1.485(17)
C22A H22A 0.9900
C22A H22B 0.9900
C22A C23A 1.49(3)
N1A H1A 0.8800
C55 H55A 0.9900
C55 H55B 0.9900
C55 C56 1.492(19)
C57A H57A 0.9900
C57A H57B 0.9900
C57A O8A 1.45(2)
C57A C58A 1.50(3)
O3A C26A 1.43(2)
C111 H11C 0.9900
C111 H11D 0.9900
C111 C112 1.432(16)
C112 H11E 0.9800
C112 H11F 0.9800
C112 H11G 0.9800
C24A H24A 0.9900
C24A H24B 0.9900
C24A C25A 1.51(2)
O2 C24 1.43(2)
O16A C117 1.49(2)
O16A Si4 1.732(14)
C54 H54A 0.9800
C54 H54B 0.9800
C54 H54C 0.9800
C86A H86A 0.9900
C86A H86B 0.9900
C86A C87A 1.53(2)
O3 C26 1.39(2)
C86 H86C 0.9900
C86 H86D 0.9900
C86 C87 1.54(3)
C23A H23A 0.9900
C23A H23B 0.9900
C115 H11H 0.9900
C115 H11I 0.9900
C115 C116 1.52(3)
C52 H52A 0.9900
C52 H52B 0.9900
C56 H56A 0.9800
C56 H56B 0.9800
C56 H56C 0.9800
C85A H85A 0.9800
C85A H85B 0.9800
C85A H85C 0.9800
C85A C84A 1.34(6)
O4 C28 1.45(2)
C21 H21C 0.9900
C21 H21D 0.9900
C21 N1 1.48(3)
C21 C22 1.46(3)
N1 H1 0.8800
C58A H58A 0.9800
C58A H58B 0.9800
C58A H58C 0.9800
C117 H11J 0.9900
C117 H11K 0.9900
C117 C118 1.53(3)
C58 H58D 0.9800
C58 H58E 0.9800
C58 H58F 0.9800
C58 C57 1.54(3)
C24 H24C 0.9900
C24 H24D 0.9900
C24 C25 1.49(2)
C29A H29A 0.9800
C29A H29B 0.9800
C29A H29C 0.9800
C25 H25A 0.9800
C25 H25B 0.9800
C25 H25C 0.9800
C26A H26A 0.9900
C26A H26B 0.9900
C26A C27A 1.50(3)
C23 H23C 0.9900
C23 H23D 0.9900
C23 C22 1.51(3)
C22 H22C 0.9900
C22 H22D 0.9900
C26 H26C 0.9900
C26 H26D 0.9900
C26 C27 1.52(3)
O8 C57 1.46(2)
C25A H25D 0.9800
C25A H25E 0.9800
C25A H25F 0.9800
C27A H27A 0.9800
C27A H27B 0.9800
C27A H27C 0.9800
C27 H27D 0.9800
C27 H27E 0.9800
C27 H27F 0.9800
C57 H57C 0.9900
C57 H57D 0.9900
C82A H82C 0.9900
C82A H82D 0.9900
C82A O10A 1.46(3)
C82A C83A 1.54(4)
C83 H83A 0.9800
C83 H83B 0.9800
C83 H83C 0.9800
C83A H83D 0.9800
C83A H83E 0.9800
C83A H83F 0.9800
C85 H85D 0.9800
C85 H85E 0.9800
C85 H85F 0.9800
C29 H29D 0.9800
C29 H29E 0.9800
C29 H29F 0.9800
C29 C28 1.50(2)
C28 H28C 0.9900
C28 H28D 0.9900
C84A H84C 0.9900
C84A H84D 0.9900
Si4 O16 1.577(14)
Si4 O17 1.514(17)
C87A H87A 0.9800
C87A H87B 0.9800
C87A H87C 0.9800
C87 H87D 0.9800
C87 H87E 0.9800
C87 H87F 0.9800
O16 C119 1.53(5)
O17 C113 1.47(3)
C113 H11L 0.9900
C113 H11M 0.9900
C113 C114 1.53(3)
C114 H11N 0.9800
C114 H11O 0.9800
C114 H11P 0.9800
C116 H11Q 0.9800
C116 H11R 0.9800
C116 H11S 0.9800
C118 H11T 0.9800
C118 H11U 0.9800
C118 H11V 0.9800
C120 H12A 0.9800
C120 H12B 0.9800
C120 H12C 0.9800
C120 C119 1.45(5)
C119 H11W 0.9900
C119 H11X 0.9900

loop_
_geom_torsion_atom_site_label_1
_geom_torsion_atom_site_label_2
_geom_torsion_atom_site_label_3
_geom_torsion_atom_site_label_4
_geom_torsion
Si3 O11 C84 C85 139(2)
Si3 O11 C84A C85A -171(2)
Si3 O12 C86A C87A -84(3)
Si3 O12 C86 C87 140.9(17)
Si3 O10 C82 C83 -100(3)
Si2 O7 C55 C56 -146.4(12)
Si2 O6 C53 C54 149.3(15)
Si2 O8 C57 C58 167(2)
Si1A O4A C28A C29A -143(2)
Si1A O2A C24A C25A -152.7(19)
Si1A O3A C26A C27A 125(2)
O9 C78 C77 C76 30.6(14)
O13 C107 N00B C108 -5.2(15)
O13 C107 C106 C105 45.5(13)
Si1 O2 C24 C25 87(3)
Si1 O3 C26 C27 125(3)
Si1 O4 C28 C29 148(2)
Si1 C23 C22 C21 -57(2)
O1 C20 C19 C18 -57.8(14)
O1 C20 N1A C21A -9(2)
O1 C20 N1 C21 20(2)
O5 C49 C48 C47 -40.0(14)
C107 N00B C108 C109 83.8(12)
C107 C106 C105 C104 175.6(8)
N00B C107 C106 C105 -132.9(9)
N00B C108 C109 C110 -177.1(10)
N00C C78 C77 C76 -150.8(10)
C8 C9 C10 C5 -0.2(13)
C8 C9 C10 C14 -179.4(8)
C8 C9 C11 C12 -179.5(9)
N00E C49 C48 C47 139.0(9)
N00E C50 C51 C52 179.0(13)
O11 Si3 O12 C86A -153.4(17)
O11 Si3 O12 C86 160.2(16)
O11 Si3 O10 C82 -57(2)
O11 Si3 C81 C80 -43.1(10)
O11 Si3 O10A C82A -58(2)
O7 Si2 O6 C53 -36.4(15)
O7 Si2 O8A C57A -98(3)
O7 Si2 C52 C51 -60.7(14)
O7 Si2 O8 C57 172(3)
C9 C8 C7 C4 -0.9(16)
O15 Si4 O16 C119 -76(3)
O15 Si4 O17 C113 60(2)
C1 C17 C18 C19 175.1(8)
C1 C2 C3 C4 -0.3(17)
C1AA C39 C34 C33 0.9(13)
C1AA C39 C34 C35 178.1(9)
C49 N00E C50 C51 104.9(15)
C49 C48 C47 C46 175.7(8)
C73 C72 C71 C70 179.4(10)
C4 C5 C6 C1 0.6(13)
C4 C5 C6 C16 -179.5(8)
C4 C5 C10 C9 0.8(13)
C4 C5 C10 C14 180.0(8)
C16 C15 C14 C13 -178.8(9)
C16 C15 C14 C10 1.9(13)
C7 C8 C9 C10 0.3(14)
C7 C8 C9 C11 -179.3(10)
C7 C4 C5 C6 179.4(9)
C7 C4 C5 C10 -1.4(13)
C7 C4 C3 C2 -179.5(10)
C36 C33 C32 C31 177.3(10)
C36 C33 C34 C39 0.0(13)
C36 C33 C34 C35 -177.1(9)
C97 C92 C91 C90 179.6(10)
C97 C92 C91 C94 -1.6(15)
C97 C101 C100 C99 -2.4(15)
C97 C96 C95 C94 -0.4(15)
C93 C88 C104 C105 73.6(12)
C93 C88 C89 C90 -1.3(15)
C93 C92 C91 C90 -2.0(15)
C93 C92 C91 C94 176.9(9)
C41 C42 C43 C44 179.3(10)
C41 C42 C43 C39 1.4(15)
C42 C41 C40 C1AA 0.2(15)
C42 C43 C39 C1AA -1.4(14)
C42 C43 C39 C34 180.0(9)
C78 N00C C79 C80 -83.7(12)
C78 C77 C76 C75 -174.8(10)
C40 C1AA C37 C36 179.8(10)
C40 C1AA C39 C43 0.7(14)
C40 C1AA C39 C34 179.4(9)
C40 C41 C42 C43 -0.9(15)
C13 C12 C11 C9 -1.5(16)
C13 C14 C10 C9 -0.9(13)
C13 C14 C10 C5 179.9(8)
C15 C16 C6 C1 179.7(9)
C15 C16 C6 C5 -0.2(13)
C15 C14 C10 C9 178.4(8)
C15 C14 C10 C5 -0.8(12)
C68 C63 C64 C74 -2.3(13)
C68 C63 C64 C59 179.7(9)
C68 C63 C62 C61 179.6(9)
C68 C63 C62 C65 -0.7(13)
C68 C72 C71 C70 -2.9(15)
C68 C67 C69 C70 1.6(17)
C68 C67 C66 C65 -1.1(16)
C17 C1 C6 C16 -3.1(14)
C17 C1 C6 C5 176.8(8)
C17 C1 C2 C3 -177.1(10)
C17 C18 C19 C20 -176.5(8)
C63 C68 C72 C73 -0.1(13)
C63 C68 C72 C71 -178.0(9)
C63 C68 C67 C69 178.7(9)
C63 C68 C67 C66 1.3(14)
C63 C64 C74 C73 1.4(14)
C63 C64 C59 C60 -1.0(15)
C63 C64 C59 C75 -178.3(9)
C63 C62 C61 C60 2.4(15)
C63 C62 C65 C66 0.9(16)
C37 C1AA C40 C41 -179.7(9)
C37 C1AA C39 C43 -179.7(9)
C37 C1AA C39 C34 -1.1(14)
C37 C36 C33 C32 -178.9(10)
C37 C36 C33 C34 -0.9(15)
O12 Si3 O11 C84 51(3)
O12 Si3 O11 C84A 51(3)
O12 Si3 O10 C82 55(2)
O12 Si3 C81 C80 -161.9(8)
O12 Si3 O10A C82A 58(2)
C5 C4 C7 C8 1.5(15)
C5 C4 C3 C2 0.9(16)
C88 C93 C92 C97 178.6(9)
C88 C93 C92 C91 0.2(15)
C88 C93 C103 C102 178.6(10)
C88 C104 C105 C106 173.8(9)
C44 C45 C35 C30 -178.8(10)
C44 C45 C35 C34 1.2(15)
C44 C43 C39 C1AA -179.3(9)
C44 C43 C39 C34 2.0(13)
C12 C13 C14 C15 -178.9(9)
C12 C13 C14 C10 0.4(14)
C33 C36 C37 C1AA 0.8(15)
C33 C32 C31 C30 0.7(16)
C33 C34 C35 C30 -1.3(15)
C33 C34 C35 C45 178.7(9)
C106 C107 N00B C108 173.2(9)
C14 C13 C12 C11 0.7(15)
C6 C1 C17 C18 -71.7(12)
C6 C1 C2 C3 -0.2(15)
C6 C16 C15 C14 -1.4(14)
C6 C5 C10 C9 180.0(8)
C6 C5 C10 C14 -0.8(13)
C92 C97 C101 C102 -0.6(15)
C92 C97 C101 C100 -178.9(10)
C92 C97 C96 C98 -180.0(9)
C92 C97 C96 C95 0.4(15)
C92 C93 C88 C104 -175.7(9)
C92 C93 C88 C89 1.5(15)
C92 C93 C103 C102 1.0(15)
C92 C91 C90 C89 2.3(16)
C92 C91 C94 C95 1.6(16)
C10 C9 C11 C12 1.0(14)
C10 C5 C6 C1 -178.6(8)
C10 C5 C6 C16 1.3(12)
C45 C44 C43 C42 -177.1(10)
C45 C44 C43 C39 0.8(15)
C64 C63 C62 C61 -1.7(13)
C64 C63 C62 C65 178.1(9)
C64 C59 C60 C61 1.7(16)
C64 C59 C75 C76 79.4(14)
C19 C20 N1A C21A -171.4(16)
C19 C20 N1 C21 179.0(14)
C102 C101 C100 C99 179.4(10)
C74 C73 C72 C68 -0.7(14)
C74 C73 C72 C71 177.0(10)
C74 C64 C59 C60 -178.9(9)
C74 C64 C59 C75 3.8(16)
C79 N00C C78 O9 1.7(16)
C79 N00C C78 C77 -176.8(9)
C79 C80 C81 Si3 -172.1(8)
C43 C44 C45 C35 -2.5(16)
C43 C39 C34 C33 179.6(9)
C43 C39 C34 C35 -3.3(14)
C72 C73 C74 C64 0.0(15)
C72 C68 C63 C64 1.7(13)
C72 C68 C63 C62 -179.7(8)
C72 C68 C67 C69 -2.1(14)
C72 C68 C67 C66 -179.5(9)
C72 C71 C70 C69 2.4(17)
C11 C9 C10 C5 179.4(8)
C11 C9 C10 C14 0.2(13)
C62 C63 C64 C74 179.1(8)
C62 C63 C64 C59 1.0(14)
C62 C65 C66 C67 0.0(18)
C39 C1AA C40 C41 -0.2(15)
C39 C1AA C37 C36 0.2(14)
C39 C34 C35 C30 -178.3(9)
C39 C34 C35 C45 1.7(14)
C32 C33 C34 C39 178.2(9)
C32 C33 C34 C35 1.1(14)
C34 C33 C32 C31 -0.8(15)
C77 C76 C75 C59 175.4(10)
O6 Si2 O7 C55 177.4(12)
O6 Si2 O8A C57A 151(3)
O6 Si2 C52 C51 56.2(14)
O6 Si2 O8 C57 53(3)
C104 C88 C89 C90 176.0(9)
C91 C90 C89 C88 -0.6(16)
C91 C94 C95 C96 -0.7(16)
C101 C97 C92 C93 3.4(15)
C101 C97 C92 C91 -178.1(10)
C101 C97 C96 C98 -1.2(15)
C101 C97 C96 C95 179.1(10)
C101 C102 C103 C93 1.9(16)
C101 C100 C99 C98 1.4(16)
C59 C64 C74 C73 179.4(9)
C59 C60 C61 C62 -2.5(16)
C2 C1 C17 C18 105.0(10)
C2 C1 C6 C16 -179.9(8)
C2 C1 C6 C5 0.0(13)
O10 Si3 O11 C84 178(3)
O10 Si3 O12 C86A 98(2)
O10 Si3 C81 C80 60.6(11)
C90 C91 C94 C95 -179.6(10)
C60 C59 C75 C76 -97.9(13)
C89 C88 C104 C105 -103.7(11)
C35 C30 C31 C32 -0.9(16)
C35 C30 C46 C47 -74.8(13)
C31 C30 C35 C45 -178.8(10)
C31 C30 C35 C34 1.2(15)
C31 C30 C46 C47 102.1(11)
C48 C47 C46 C30 169.7(8)
C98 C96 C95 C94 -180.0(10)
C3 C4 C7 C8 -178.0(10)
C3 C4 C5 C6 -1.0(14)
C3 C4 C5 C10 178.2(9)
C103 C93 C88 C104 6.6(16)
C103 C93 C88 C89 -176.1(10)
C103 C93 C92 C97 -3.6(15)
C103 C93 C92 C91 178.0(9)
C103 C102 C101 C97 -2.1(15)
C103 C102 C101 C100 176.2(10)
C61 C62 C65 C66 -179.4(11)
C108 C109 C110 Si4 173.9(9)
C96 C97 C92 C93 -177.8(9)
C96 C97 C92 C91 0.6(15)
C96 C97 C101 C102 -179.4(9)
C96 C97 C101 C100 2.3(15)
C96 C98 C99 C100 -0.3(16)
C46 C30 C35 C45 -1.8(16)
C46 C30 C35 C34 178.2(9)
C46 C30 C31 C32 -178.0(10)
C109 C110 Si4 O15 -55.1(13)
C109 C110 Si4 O17A 48.7(16)
C109 C110 Si4 O16A -154.5(14)
C109 C110 Si4 O16 154.5(16)
C109 C110 Si4 O17 102.3(14)
C71 C70 C69 C67 -1.7(18)
C67 C68 C63 C64 -179.1(9)
C67 C68 C63 C62 -0.4(13)
C67 C68 C72 C73 -179.3(9)
C67 C68 C72 C71 2.8(14)
C65 C62 C61 C60 -177.3(10)
O4A Si1A O2A C24A 168(2)
O4A Si1A O3A C26A 65(2)
O4A Si1A C23A C22A 65.7(18)
C50 N00E C49 O5 -2.2(17)
C50 N00E C49 C48 178.8(9)
C50 C51 C52 Si2 -176.7(11)
C94 C91 C90 C89 -176.5(10)
C75 C59 C60 C61 179.1(10)
C69 C67 C66 C65 -178.3(11)
C99 C98 C96 C97 0.2(15)
C99 C98 C96 C95 179.8(10)
C81 Si3 O11 C84 -73(3)
C81 Si3 O11 C84A -72(3)
C81 Si3 O12 C86A -30.1(19)
C81 Si3 O12 C86 -76.5(17)
C81 Si3 O10 C82 -173(2)
C81 Si3 O10A C82A 176.3(19)
C81 C80 C79 N00C -179.0(9)
C66 C67 C69 C70 178.8(11)
O17A Si4 O16 C119 179(2)
O2A Si1A O4A C28A -53(2)
O2A Si1A O3A C26A 180(2)
O2A Si1A C23A C22A -51.3(18)
C110 Si4 O16 C119 67(2)
C110 Si4 O17 C113 -91(2)
C21A C22A C23A Si1A -178.6(15)
C22A C21A N1A C20 -77(2)
N1A C20 C19 C18 103.7(12)
N1A C21A C22A C23A -177.2(18)
O3A Si1A O4A C28A 61(2)
O3A Si1A O2A C24A 50(2)
O3A Si1A C23A C22A -170.4(16)
C111 O15 Si4 O17A 63.6(17)
C111 O15 Si4 C110 174.4(12)
C111 O15 Si4 O16A -79.5(15)
C111 O15 Si4 O16 -41(2)
C111 O15 Si4 O17 22(2)
O2 Si1 O3 C26 59(3)
O2 Si1 O4 C28 179(3)
O2 Si1 C23 C22 -42.2(18)
O8A Si2 O7 C55 74.3(16)
O8A Si2 O6 C53 82.1(16)
O8A Si2 C52 C51 161.7(14)
O16A Si4 O17 C113 161(2)
O3 Si1 O2 C24 -127.3(18)
O3 Si1 O4 C28 -63(3)
O3 Si1 C23 C22 -161.2(16)
C23A Si1A O4A C28A -174.0(19)
C23A Si1A O2A C24A -75(2)
C23A Si1A O3A C26A -56(2)
C115 O17A Si4 O15 -147(3)
C115 O17A Si4 C110 101(3)
C115 O17A Si4 O16 -16(3)
C52 Si2 O7 C55 -64.7(14)
C52 Si2 O6 C53 -155.8(13)
C52 Si2 O8A C57A 37(3)
C52 Si2 O8 C57 -73(3)
O4 Si1 O2 C24 -7(2)
O4 Si1 O3 C26 -56(3)
O4 Si1 C23 C22 76.3(18)
N1 C20 C19 C18 143.9(12)
N1 C21 C22 C23 -168.7(18)
C58A C57A O8A Si2 -159(3)
C117 O16A Si4 O15 150(5)
C117 O16A Si4 C110 -99(5)
C117 O16A Si4 O17 18(5)
C23 Si1 O2 C24 116.8(19)
C23 Si1 O3 C26 -180(3)
C23 Si1 O4 C28 56(3)
C22 C21 N1 C20 93(2)
O8 Si2 O7 C55 45.1(16)
O8 Si2 O6 C53 79.5(18)
O8 Si2 C52 C51 -167.3(14)
O10A Si3 O11 C84A 166(3)
O10A Si3 O12 C86 35.3(19)
O10A Si3 C81 C80 86.4(11)
C83A C82A O10A Si3 86(2)
Si4 O15 C111 C112 89(2)
Si4 O17A C115 C116 -112(3)
Si4 O16A C117 C118 37(7)
Si4 O16 C119 C120 172(3)
Si4 O17 C113 C114 128(3)
